data_4075462
loop_
_publ_author_name
'Matano, Yoshihiro'
'Nakabuchi, Takashi'
'Miyajima, Tooru'
'Imahori, Hiroshi'

_publ_section_title
;
 Phosphole-Containing Hybrid Calixpyrroles:&#x00A0; New Multifunctional
 Macrocyclic Ligands for Platinum(II) Ions
;
_journal_issue 13
_journal_name_full Organometallics
_journal_page_first 3105
_journal_paper_doi 10.1021/om060300a
_journal_volume 25
_journal_year 2006
_chemical_formula_moiety 'C47 H56 Cl7 N2 P Pt S '
_chemical_formula_sum 'C47 H56 Cl7 N2 P Pt S'
_chemical_formula_weight 1155.27
_space_group_IT_number 14
_symmetry_cell_setting monoclinic
_symmetry_Int_Tables_number 14
_symmetry_space_group_name_Hall '-P 2yn'
_symmetry_space_group_name_H-M 'P 1 21/n 1'
_cell_angle_alpha 90.0000
_cell_angle_beta 91.150(4)
_cell_angle_gamma 90.0000
_cell_formula_units_Z 4
_cell_length_a 11.460(8)
_cell_length_b 18.498(13)
_cell_length_c 22.927(15)
_cell_measurement_reflns_used 9316
_cell_measurement_temperature 123.1
_cell_measurement_theta_max 27.5
_cell_measurement_theta_min 3.2
_cell_volume 4859(6)
_computing_cell_refinement CrystalClear
_computing_data_collection CrystalClear
_computing_data_reduction CrystalStructure
_computing_publication_material 'CrystalStructure 3.7.0'
_computing_structure_refinement SHELXL
_computing_structure_solution SIR92
_diffrn_detector_area_resol_mean 7.31
_diffrn_measured_fraction_theta_full 0.981
_diffrn_measured_fraction_theta_max 0.981
_diffrn_measurement_device_type 'Rigaku Saturn'
_diffrn_measurement_method \w
_diffrn_radiation_type 'Mo K\a'
_diffrn_radiation_wavelength 0.71070
_diffrn_reflns_av_R_equivalents 0.095
_diffrn_reflns_limit_h_max 14
_diffrn_reflns_limit_h_min -13
_diffrn_reflns_limit_k_max 24
_diffrn_reflns_limit_k_min -23
_diffrn_reflns_limit_l_max 29
_diffrn_reflns_limit_l_min -22
_diffrn_reflns_number 38279
_diffrn_reflns_theta_full 27.48
_diffrn_reflns_theta_max 27.48
_exptl_absorpt_coefficient_mu 3.372
_exptl_absorpt_correction_T_max 0.510
_exptl_absorpt_correction_T_min 0.322
_exptl_absorpt_correction_type numerical
_exptl_absorpt_process_details
;
    Higashi, T. (1999). Program for Absorption Correction.
    Rigaku Corporation, Tokyo, Japan.
;
_exptl_crystal_colour yellow
_exptl_crystal_density_diffrn 1.579
_exptl_crystal_density_method 'not measured'
_exptl_crystal_description block
_exptl_crystal_F_000 2320.00
_exptl_crystal_size_max 0.50
_exptl_crystal_size_mid 0.30
_exptl_crystal_size_min 0.20
_refine_diff_density_max 6.31
_refine_diff_density_min -2.77
_refine_ls_extinction_method none
_refine_ls_goodness_of_fit_ref 0.960
_refine_ls_hydrogen_treatment refall
_refine_ls_number_parameters 533
_refine_ls_number_reflns 10937
_refine_ls_R_factor_gt 0.0578
_refine_ls_shift/su_max 0.0010
_refine_ls_structure_factor_coef Fsqd
_refine_ls_weighting_details 'w = 1/[\s^2^(Fo^2^)+(0.0528P)^2^+0.0000P] where P=(Fo^2^+2Fc^2^)/3'
_refine_ls_weighting_scheme calc
_refine_ls_wR_factor_ref 0.1449
_reflns_number_gt 6572
_reflns_number_total 10937
_reflns_threshold_expression F^2^>2.0\s(F^2^)
_cod_data_source_file om060300asi20060405_023200.cif
_cod_data_source_block '__Ptcomplex-150C'
_cod_original_formula_sum 'C47 H56 Cl7 N2 P Pt S '
_cod_database_code 4075462

loop_
_symmetry_equiv_pos_site_id
_symmetry_equiv_pos_as_xyz
1 +X,+Y,+Z
2 1/2-X,1/2+Y,1/2-Z
3 -X,-Y,-Z
4 1/2+X,1/2-Y,1/2+Z

loop_
_atom_site_label
_atom_site_type_symbol
_atom_site_fract_x
_atom_site_fract_y
_atom_site_fract_z
_atom_site_U_iso_or_equiv
_atom_site_adp_type
_atom_site_occupancy
_atom_site_symmetry_multiplicity
_atom_site_calc_flag
_atom_site_refinement_flags
Pt(1) Pt 0.72584(3) 0.120480(10) 0.912910(10) 0.02740(10) Uani 1.00 1 d .
Cl(1) Cl 0.75182(16) 0.23407(9) 0.86218(6) 0.0228(3) Uani 1.00 1 d .
Cl(2) Cl 0.1642(2) 0.1616(2) 0.83415(14) 0.0998(12) Uani 1.00 1 d .
Cl(3) Cl 0.2414(3) 0.23950(19) 0.73430(14) 0.0973(12) Uani 1.00 1 d .
Cl(4) Cl 0.3868(3) 0.1299(2) 0.78487(14) 0.1183(15) Uani 1.00 1 d .
Cl(5) Cl 0.7805(2) 0.29233(12) 0.66772(10) 0.0554(6) Uani 1.00 1 d .
Cl(6) Cl 0.7060(3) 0.14705(18) 0.68274(12) 0.1029(13) Uani 1.00 1 d .
Cl(7) Cl 0.9411(2) 0.1878(2) 0.71046(16) 0.1098(14) Uani 1.00 1 d .
S(1) S 0.75177(16) 0.40155(10) 0.80384(6) 0.0229(3) Uani 1.00 1 d .
P(1) P 0.69220(16) 0.18446(9) 0.99542(6) 0.0192(3) Uani 1.00 1 d .
N(1) N 0.4864(4) 0.3099(3) 0.8837(2) 0.0215(12) Uani 1.00 1 d .
N(2) N 0.9437(4) 0.3373(2) 0.9356(2) 0.0182(11) Uani 1.00 1 d .
C(1) C 0.5662(6) 0.2454(3) 0.9912(2) 0.0207(13) Uani 1.00 1 d .
C(2) C 0.6052(6) 0.3102(3) 1.0081(2) 0.0228(14) Uani 1.00 1 d .
C(3) C 0.5498(6) 0.3834(3) 1.0138(3) 0.0302(16) Uani 1.00 1 d .
C(4) C 0.6409(7) 0.4261(4) 1.0498(3) 0.040(2) Uani 1.00 1 d .
C(5) C 0.7604(6) 0.3939(3) 1.0364(3) 0.0304(17) Uani 1.00 1 d .
C(6) C 0.7320(6) 0.3161(3) 1.0206(2) 0.0212(13) Uani 1.00 1 d .
C(7) C 0.7958(6) 0.2563(3) 1.0134(2) 0.0209(13) Uani 1.00 1 d .
C(8) C 0.4429(6) 0.2281(3) 0.9694(3) 0.0257(15) Uani 1.00 1 d .
C(9) C 0.4370(7) 0.1529(4) 0.9406(3) 0.0359(19) Uani 1.00 1 d .
C(10) C 0.3578(6) 0.2291(4) 1.0198(3) 0.0337(18) Uani 1.00 1 d .
C(11) C 0.4091(6) 0.2871(3) 0.9253(2) 0.0246(14) Uani 1.00 1 d .
C(12) C 0.3113(6) 0.3270(4) 0.9201(3) 0.0290(16) Uani 1.00 1 d .
C(13) C 0.3304(6) 0.3762(4) 0.8755(3) 0.0324(16) Uani 1.00 1 d .
C(14) C 0.4377(6) 0.3681(3) 0.8537(2) 0.0266(15) Uani 1.00 1 d .
C(15) C 0.5033(6) 0.4060(4) 0.8067(3) 0.0281(15) Uani 1.00 1 d .
C(16) C 0.5205(6) 0.3564(4) 0.7547(3) 0.0318(17) Uani 1.00 1 d .
C(17) C 0.4343(6) 0.4733(4) 0.7864(3) 0.0344(18) Uani 1.00 1 d .
C(18) C 0.6217(6) 0.4311(3) 0.8309(2) 0.0207(13) Uani 1.00 1 d .
C(19) C 0.6427(7) 0.4760(3) 0.8783(3) 0.0327(17) Uani 1.00 1 d .
C(20) C 0.7633(6) 0.4810(3) 0.8922(3) 0.0240(15) Uani 1.00 1 d .
C(21) C 0.8343(6) 0.4450(3) 0.8558(2) 0.0210(13) Uani 1.00 1 d .
C(22) C 0.9650(6) 0.4339(3) 0.8611(2) 0.0219(14) Uani 1.00 1 d .
C(23) C 1.0077(6) 0.3846(4) 0.8129(2) 0.0282(16) Uani 1.00 1 d .
C(24) C 1.0256(6) 0.5087(3) 0.8553(3) 0.0271(16) Uani 1.00 1 d .
C(25) C 0.9938(6) 0.4016(3) 0.9200(2) 0.0200(14) Uani 1.00 1 d .
C(26) C 1.0642(5) 0.4225(3) 0.9657(2) 0.0199(14) Uani 1.00 1 d .
C(27) C 1.0545(5) 0.3709(3) 1.0100(2) 0.0224(14) Uani 1.00 1 d .
C(28) C 0.9777(5) 0.3182(3) 0.9913(2) 0.0206(13) Uani 1.00 1 d .
C(29) C 0.9294(6) 0.2513(3) 1.0183(2) 0.0241(14) Uani 1.00 1 d .
C(30) C 0.9771(6) 0.1840(3) 0.9873(3) 0.0315(17) Uani 1.00 1 d .
C(31) C 0.9649(6) 0.2476(4) 1.0837(3) 0.0334(18) Uani 1.00 1 d .
C(32) C 0.6813(5) 0.1372(3) 1.0652(2) 0.0215(14) Uani 1.00 1 d .
C(33) C 0.6145(7) 0.1668(4) 1.1091(3) 0.039(2) Uani 1.00 1 d .
C(34) C 0.6140(8) 0.1311(4) 1.1637(3) 0.046(2) Uani 1.00 1 d .
C(35) C 0.6739(7) 0.0721(5) 1.1743(3) 0.042(2) Uani 1.00 1 d .
C(36) C 0.7478(7) 0.0444(4) 1.1312(3) 0.042(2) Uani 1.00 1 d .
C(37) C 0.7483(6) 0.0774(4) 1.0769(3) 0.0329(18) Uani 1.00 1 d .
C(38) C 0.8365(9) 0.0688(4) 0.8462(3) 0.048(2) Uani 1.00 1 d .
C(39) C 0.7233(9) 0.0571(4) 0.8311(3) 0.0441(19) Uani 1.00 1 d .
C(40) C 0.6527(10) -0.0135(5) 0.8405(4) 0.062(2) Uani 1.00 1 d .
C(41) C 0.5977(8) -0.0128(4) 0.9013(3) 0.052(2) Uani 1.00 1 d .
C(42) C 0.6811(7) 0.0197(3) 0.9459(3) 0.0371(18) Uani 1.00 1 d .
C(43) C 0.7842(9) -0.0274(4) 0.9546(3) 0.051(2) Uani 1.00 1 d .
C(44) C 0.8821(9) -0.0300(5) 0.9229(4) 0.064(3) Uani 1.00 1 d .
C(45) C 0.9189(9) 0.0154(5) 0.8737(4) 0.062(2) Uani 1.00 1 d .
C(46) C 0.2842(8) 0.1993(5) 0.7982(3) 0.053(2) Uani 1.00 1 d .
C(47) C 0.7980(7) 0.2131(4) 0.7093(3) 0.0380(19) Uani 1.00 1 d .
H(1) H 0.4748 0.3803 1.0344 0.036 Uiso 1.00 1 c R
H(2) H 0.5360 0.4059 0.9751 0.036 Uiso 1.00 1 c R
H(3) H 0.6384 0.4779 1.0390 0.048 Uiso 1.00 1 c R
H(4) H 0.6251 0.4217 1.0920 0.048 Uiso 1.00 1 c R
H(5) H 0.7967 0.4194 1.0034 0.036 Uiso 1.00 1 c R
H(6) H 0.8137 0.3965 1.0709 0.036 Uiso 1.00 1 c R
H(7) H 0.3552 0.1389 0.9345 0.043 Uiso 1.00 1 c R
H(8) H 0.4762 0.1175 0.9660 0.043 Uiso 1.00 1 c R
H(9) H 0.4759 0.1545 0.9029 0.043 Uiso 1.00 1 c R
H(10) H 0.2804 0.2138 1.0057 0.040 Uiso 1.00 1 c R
H(11) H 0.3531 0.2781 1.0357 0.040 Uiso 1.00 1 c R
H(12) H 0.3854 0.1959 1.0504 0.040 Uiso 1.00 1 c R
H(13) H 0.2428 0.3224 0.9424 0.035 Uiso 1.00 1 c R
H(14) H 0.2750 0.4110 0.8622 0.039 Uiso 1.00 1 c R
H(15) H 0.5552 0.2907 0.8772 0.026 Uiso 1.00 1 c R
H(16) H 0.4443 0.3418 0.7385 0.038 Uiso 1.00 1 c R
H(17) H 0.5642 0.3133 0.7672 0.038 Uiso 1.00 1 c R
H(18) H 0.5643 0.3820 0.7247 0.038 Uiso 1.00 1 c R
H(19) H 0.3572 0.4586 0.7715 0.041 Uiso 1.00 1 c R
H(20) H 0.4768 0.4979 0.7555 0.041 Uiso 1.00 1 c R
H(21) H 0.4251 0.5063 0.8195 0.041 Uiso 1.00 1 c R
H(22) H 0.5834 0.5005 0.8989 0.039 Uiso 1.00 1 c R
H(23) H 0.7923 0.5079 0.9247 0.029 Uiso 1.00 1 c R
H(24) H 0.9831 0.4041 0.7749 0.034 Uiso 1.00 1 c R
H(25) H 0.9744 0.3362 0.8178 0.034 Uiso 1.00 1 c R
H(26) H 1.0930 0.3816 0.8150 0.034 Uiso 1.00 1 c R
H(27) H 1.0044 0.5302 0.8175 0.033 Uiso 1.00 1 c R
H(28) H 1.1104 0.5024 0.8580 0.033 Uiso 1.00 1 c R
H(29) H 1.0002 0.5406 0.8867 0.033 Uiso 1.00 1 c R
H(30) H 1.1114 0.4647 0.9672 0.024 Uiso 1.00 1 c R
H(31) H 1.0943 0.3720 1.0467 0.027 Uiso 1.00 1 c R
H(32) H 0.8962 0.3119 0.9132 0.022 Uiso 1.00 1 c R
H(33) H 0.9660 0.1894 0.9451 0.038 Uiso 1.00 1 c R
H(34) H 0.9351 0.1410 1.0005 0.038 Uiso 1.00 1 c R
H(35) H 1.0604 0.1787 0.9967 0.038 Uiso 1.00 1 c R
H(36) H 0.9389 0.2015 1.1000 0.040 Uiso 1.00 1 c R
H(37) H 0.9284 0.2876 1.1046 0.040 Uiso 1.00 1 c R
H(38) H 1.0500 0.2513 1.0879 0.040 Uiso 1.00 1 c R
H(39) H 0.5705 0.2097 1.1026 0.046 Uiso 1.00 1 c R
H(40) H 0.5683 0.1509 1.1940 0.055 Uiso 1.00 1 c R
H(41) H 0.6676 0.0481 1.2107 0.051 Uiso 1.00 1 c R
H(42) H 0.7964 0.0039 1.1392 0.051 Uiso 1.00 1 c R
H(43) H 0.7960 0.0581 1.0472 0.039 Uiso 1.00 1 c R
H(44) H 0.8758 0.1044 0.8203 0.057 Uiso 1.00 1 c R
H(45) H 0.6964 0.0855 0.7963 0.053 Uiso 1.00 1 c R
H(46) H 0.5905 -0.0175 0.8101 0.074 Uiso 1.00 1 c R
H(47) H 0.7049 -0.0558 0.8371 0.074 Uiso 1.00 1 c R
H(48) H 0.5246 0.0157 0.8999 0.062 Uiso 1.00 1 c R
H(49) H 0.5781 -0.0628 0.9129 0.062 Uiso 1.00 1 c R
H(50) H 0.6406 0.0260 0.9838 0.044 Uiso 1.00 1 c R
H(51) H 0.7811 -0.0600 0.9865 0.061 Uiso 1.00 1 c R
H(52) H 0.9358 -0.0668 0.9341 0.077 Uiso 1.00 1 c R
H(53) H 0.9443 -0.0177 0.8424 0.074 Uiso 1.00 1 c R
H(54) H 0.9890 0.0425 0.8870 0.074 Uiso 1.00 1 c R
H(55) H 0.3216 0.2364 0.8241 0.064 Uiso 1.00 1 c R
H(56) H 0.7753 0.2242 0.7502 0.046 Uiso 1.00 1 c R

loop_
_atom_site_aniso_label
_atom_site_aniso_U_11
_atom_site_aniso_U_22
_atom_site_aniso_U_33
_atom_site_aniso_U_12
_atom_site_aniso_U_13
_atom_site_aniso_U_23
Pt(1) 0.0464(2) 0.01661(13) 0.01945(14) 0.00104(13) 0.00642(12) -0.00098(12)
Cl(1) 0.0300(10) 0.0181(8) 0.0205(8) -0.0014(6) 0.0032(7) -0.0004(6)
Cl(2) 0.086(2) 0.111(2) 0.101(2) -0.039(2) -0.0295(19) 0.046(2)
Cl(3) 0.089(2) 0.102(2) 0.099(2) -0.0232(19) -0.043(2) 0.053(2)
Cl(4) 0.165(3) 0.115(3) 0.074(2) 0.079(2) -0.031(2) -0.035(2)
Cl(5) 0.090(2) 0.0348(11) 0.0415(12) 0.0031(12) 0.0168(13) 0.0002(9)
Cl(6) 0.161(3) 0.084(2) 0.0616(18) -0.079(2) -0.049(2) 0.0263(16)
Cl(7) 0.069(2) 0.148(3) 0.113(2) 0.034(2) 0.012(2) 0.061(2)
S(1) 0.0221(10) 0.0255(9) 0.0213(8) 0.0002(7) 0.0037(7) -0.0005(6)
P(1) 0.0256(10) 0.0168(8) 0.0155(8) -0.0018(7) 0.0045(7) 0.0015(6)
N(1) 0.010(2) 0.030(3) 0.025(3) 0.001(2) -0.004(2) 0.006(2)
N(2) 0.016(3) 0.016(2) 0.022(2) 0.000(2) -0.003(2) 0.000(2)
C(1) 0.027(3) 0.020(3) 0.016(3) -0.001(2) 0.003(2) 0.001(2)
C(2) 0.028(3) 0.021(3) 0.020(3) 0.000(2) 0.012(3) 0.003(2)
C(3) 0.026(3) 0.023(3) 0.042(4) 0.006(3) 0.006(3) -0.004(3)
C(4) 0.041(5) 0.030(4) 0.047(5) 0.006(3) 0.006(4) -0.017(3)
C(5) 0.031(4) 0.022(3) 0.039(4) -0.002(3) 0.002(3) -0.011(3)
C(6) 0.031(3) 0.020(3) 0.012(3) -0.003(2) 0.008(2) -0.002(2)
C(7) 0.027(3) 0.020(3) 0.016(3) -0.005(2) 0.005(2) -0.000(2)
C(8) 0.021(3) 0.027(3) 0.029(3) -0.001(2) 0.002(3) 0.001(2)
C(9) 0.041(5) 0.029(3) 0.038(4) -0.016(3) -0.010(3) 0.002(3)
C(10) 0.024(4) 0.041(4) 0.036(4) -0.007(3) 0.003(3) 0.011(3)
C(11) 0.027(4) 0.027(3) 0.020(3) -0.002(2) 0.001(2) -0.001(2)
C(12) 0.014(3) 0.037(4) 0.036(4) -0.000(3) -0.002(3) 0.002(3)
C(13) 0.031(4) 0.032(4) 0.035(4) 0.007(3) 0.007(3) 0.004(3)
C(14) 0.031(4) 0.026(3) 0.023(3) 0.001(3) -0.002(2) -0.001(2)
C(15) 0.027(3) 0.031(3) 0.026(3) -0.002(3) -0.004(3) 0.010(2)
C(16) 0.022(4) 0.046(4) 0.028(3) -0.007(3) -0.003(3) 0.001(3)
C(17) 0.021(4) 0.046(4) 0.036(4) 0.007(3) 0.001(3) 0.012(3)
C(18) 0.021(3) 0.022(3) 0.020(3) 0.005(2) 0.001(2) 0.005(2)
C(19) 0.048(4) 0.022(3) 0.028(3) -0.000(3) 0.007(3) -0.000(2)
C(20) 0.016(3) 0.028(3) 0.029(3) 0.001(2) 0.006(2) -0.002(2)
C(21) 0.030(3) 0.015(3) 0.019(3) -0.002(2) -0.002(2) 0.003(2)
C(22) 0.022(3) 0.022(3) 0.022(3) 0.001(2) 0.004(2) 0.003(2)
C(23) 0.035(4) 0.033(3) 0.017(3) 0.006(3) 0.001(3) -0.002(2)
C(24) 0.024(4) 0.024(3) 0.034(4) 0.000(2) 0.007(3) 0.007(2)
C(25) 0.020(3) 0.019(3) 0.022(3) 0.005(2) 0.005(2) -0.001(2)
C(26) 0.007(3) 0.020(3) 0.033(3) -0.000(2) 0.000(2) -0.004(2)
C(27) 0.015(3) 0.033(3) 0.019(3) 0.004(2) -0.003(2) -0.008(2)
C(28) 0.017(3) 0.023(3) 0.022(3) 0.001(2) 0.002(2) -0.000(2)
C(29) 0.025(3) 0.028(3) 0.020(3) 0.002(2) 0.006(3) 0.003(2)
C(30) 0.029(4) 0.026(3) 0.041(4) 0.009(3) 0.001(3) 0.005(3)
C(31) 0.024(4) 0.045(4) 0.031(3) -0.006(3) -0.006(3) 0.011(3)
C(32) 0.018(3) 0.024(3) 0.022(3) -0.005(2) -0.003(2) 0.004(2)
C(33) 0.061(6) 0.028(4) 0.027(3) -0.001(3) 0.015(3) 0.005(3)
C(34) 0.064(6) 0.053(5) 0.022(3) 0.012(4) 0.009(4) 0.004(3)
C(35) 0.042(5) 0.062(5) 0.023(3) 0.009(4) 0.001(3) 0.018(3)
C(36) 0.032(5) 0.047(5) 0.049(5) 0.013(3) 0.002(3) 0.021(4)
C(37) 0.028(4) 0.038(4) 0.033(4) -0.001(3) 0.007(3) 0.005(3)
C(38) 0.079(5) 0.027(4) 0.039(4) 0.009(3) 0.024(4) -0.006(3)
C(39) 0.088(5) 0.026(3) 0.018(3) 0.004(4) 0.010(4) -0.004(2)
C(40) 0.106(8) 0.037(5) 0.043(4) -0.015(5) 0.010(5) -0.020(4)
C(41) 0.070(6) 0.032(4) 0.054(5) -0.026(4) 0.016(4) -0.006(4)
C(42) 0.062(5) 0.019(3) 0.031(3) -0.011(3) 0.019(3) -0.001(2)
C(43) 0.090(6) 0.015(3) 0.048(5) 0.007(4) 0.009(4) 0.004(3)
C(44) 0.070(7) 0.038(5) 0.084(7) 0.026(5) 0.024(5) 0.018(4)
C(45) 0.073(6) 0.036(5) 0.077(7) 0.021(4) 0.028(5) 0.003(4)
C(46) 0.053(6) 0.061(6) 0.045(5) -0.006(4) -0.016(4) 0.002(4)
C(47) 0.042(4) 0.047(4) 0.025(4) -0.018(3) -0.001(3) 0.003(3)

loop_
_atom_type_symbol
_atom_type_description
_atom_type_scat_dispersion_real
_atom_type_scat_dispersion_imag
_atom_type_scat_source
C C 0.003 0.002
;
International Tables for Crystallography
(1992, Vol. C, Tables 4.2.6.8 and 6.1.1.4)
;
H H 0.000 0.000
;
International Tables for Crystallography
(1992, Vol. C, Table 6.1.1.4)
;
Cl Cl 0.148 0.159
;
International Tables for Crystallography
(1992, Vol. C, Tables 4.2.6.8 and 6.1.1.4)
;
N N 0.006 0.003
;
International Tables for Crystallography
(1992, Vol. C, Tables 4.2.6.8 and 6.1.1.4)
;
P P 0.102 0.094
;
International Tables for Crystallography
(1992, Vol. C, Tables 4.2.6.8 and 6.1.1.4)
;
Pt Pt -1.703 8.390
;
International Tables for Crystallography
(1992, Vol. C, Tables 4.2.6.8 and 6.1.1.4)
;
S S 0.125 0.123
;
International Tables for Crystallography
(1992, Vol. C, Tables 4.2.6.8 and 6.1.1.4)
;

loop_
_geom_angle_atom_site_label_1
_geom_angle_atom_site_label_2
_geom_angle_atom_site_label_3
_geom_angle
Cl(1) Pt(1) P(1) 88.42(5)
Cl(1) Pt(1) C(38) 88.0(2)
Cl(1) Pt(1) C(39) 93.0(2)
Cl(1) Pt(1) C(42) 170.2(2)
P(1) Pt(1) C(38) 155.0(2)
P(1) Pt(1) C(39) 169.5(2)
P(1) Pt(1) C(42) 96.7(2)
C(38) Pt(1) C(39) 35.5(3)
C(38) Pt(1) C(42) 90.8(3)
C(39) Pt(1) C(42) 80.4(2)
C(18) S(1) C(21) 94.1(3)
Pt(1) P(1) C(1) 115.1(2)
Pt(1) P(1) C(7) 116.6(2)
Pt(1) P(1) C(32) 119.7(2)
C(1) P(1) C(7) 94.1(3)
C(1) P(1) C(32) 105.8(3)
C(7) P(1) C(32) 101.9(3)
C(11) N(1) C(14) 108.8(5)
C(25) N(2) C(28) 110.8(5)
P(1) C(1) C(2) 106.2(5)
P(1) C(1) C(8) 127.8(4)
C(2) C(1) C(8) 126.0(6)
C(1) C(2) C(3) 134.1(6)
C(1) C(2) C(6) 116.4(6)
C(3) C(2) C(6) 109.3(5)
C(2) C(3) C(4) 103.1(5)
C(3) C(4) C(5) 107.1(6)
C(4) C(5) C(6) 103.2(5)
C(2) C(6) C(5) 108.7(5)
C(2) C(6) C(7) 116.9(6)
C(5) C(6) C(7) 134.3(6)
P(1) C(7) C(6) 106.0(5)
P(1) C(7) C(29) 128.1(4)
C(6) C(7) C(29) 125.9(6)
C(1) C(8) C(9) 111.3(5)
C(1) C(8) C(10) 110.5(5)
C(1) C(8) C(11) 106.8(5)
C(9) C(8) C(10) 108.1(6)
C(9) C(8) C(11) 110.6(5)
C(10) C(8) C(11) 109.6(5)
N(1) C(11) C(8) 121.1(6)
N(1) C(11) C(12) 108.4(6)
C(8) C(11) C(12) 130.4(6)
C(11) C(12) C(13) 106.4(6)
C(12) C(13) C(14) 111.1(6)
N(1) C(14) C(13) 105.3(6)
N(1) C(14) C(15) 121.0(6)
C(13) C(14) C(15) 133.7(6)
C(14) C(15) C(16) 110.9(6)
C(14) C(15) C(17) 109.4(6)
C(14) C(15) C(18) 109.5(5)
C(16) C(15) C(17) 109.0(6)
C(16) C(15) C(18) 109.9(5)
C(17) C(15) C(18) 108.1(5)
S(1) C(18) C(15) 122.9(4)
S(1) C(18) C(19) 109.7(5)
C(15) C(18) C(19) 127.3(6)
C(18) C(19) C(20) 111.7(6)
C(19) C(20) C(21) 115.2(6)
S(1) C(21) C(20) 109.3(5)
S(1) C(21) C(22) 121.7(4)
C(20) C(21) C(22) 128.6(6)
C(21) C(22) C(23) 110.8(5)
C(21) C(22) C(24) 108.4(5)
C(21) C(22) C(25) 108.9(5)
C(23) C(22) C(24) 108.7(5)
C(23) C(22) C(25) 110.2(5)
C(24) C(22) C(25) 109.9(5)
N(2) C(25) C(22) 119.5(5)
N(2) C(25) C(26) 106.8(5)
C(22) C(25) C(26) 133.7(6)
C(25) C(26) C(27) 108.0(5)
C(26) C(27) C(28) 108.4(5)
N(2) C(28) C(27) 105.9(5)
N(2) C(28) C(29) 119.9(5)
C(27) C(28) C(29) 134.2(6)
C(7) C(29) C(28) 107.3(5)
C(7) C(29) C(30) 112.2(5)
C(7) C(29) C(31) 108.4(5)
C(28) C(29) C(30) 110.0(5)
C(28) C(29) C(31) 110.2(5)
C(30) C(29) C(31) 108.8(5)
P(1) C(32) C(33) 119.5(5)
P(1) C(32) C(37) 120.6(5)
C(33) C(32) C(37) 119.4(6)
C(32) C(33) C(34) 118.0(7)
C(33) C(34) C(35) 122.7(7)
C(34) C(35) C(36) 119.6(7)
C(35) C(36) C(37) 118.8(7)
C(32) C(37) C(36) 121.2(7)
Pt(1) C(38) C(39) 71.8(5)
Pt(1) C(38) C(45) 111.0(6)
C(39) C(38) C(45) 126.5(8)
Pt(1) C(39) C(38) 72.7(4)
Pt(1) C(39) C(40) 109.0(5)
C(38) C(39) C(40) 126.8(8)
C(39) C(40) C(41) 110.0(7)
C(40) C(41) C(42) 110.5(7)
Pt(1) C(42) C(41) 105.6(5)
Pt(1) C(42) C(43) 112.1(5)
C(41) C(42) C(43) 110.5(6)
C(42) C(43) C(44) 128.2(8)
C(43) C(44) C(45) 130.2(9)
C(38) C(45) C(44) 120.6(9)
Cl(2) C(46) Cl(3) 111.1(5)
Cl(2) C(46) Cl(4) 108.7(5)
Cl(3) C(46) Cl(4) 110.4(5)
Cl(5) C(47) Cl(6) 109.8(4)
Cl(5) C(47) Cl(7) 109.7(4)
Cl(6) C(47) Cl(7) 113.1(5)
C(11) N(1) H(15) 125.6
C(14) N(1) H(15) 125.6
C(25) N(2) H(32) 124.7
C(28) N(2) H(32) 124.6
C(2) C(3) H(1) 111.2
C(2) C(3) H(2) 111.1
C(4) C(3) H(1) 111.1
C(4) C(3) H(2) 111.1
H(1) C(3) H(2) 109.1
C(3) C(4) H(3) 110.3
C(3) C(4) H(4) 110.3
C(5) C(4) H(3) 110.3
C(5) C(4) H(4) 110.3
H(3) C(4) H(4) 108.6
C(4) C(5) H(5) 111.1
C(4) C(5) H(6) 111.1
C(6) C(5) H(5) 111.1
C(6) C(5) H(6) 111.1
H(5) C(5) H(6) 109.1
C(8) C(9) H(7) 109.5
C(8) C(9) H(8) 109.5
C(8) C(9) H(9) 109.5
H(7) C(9) H(8) 109.5
H(7) C(9) H(9) 109.5
H(8) C(9) H(9) 109.5
C(8) C(10) H(10) 109.5
C(8) C(10) H(11) 109.5
C(8) C(10) H(12) 109.5
H(10) C(10) H(11) 109.5
H(10) C(10) H(12) 109.5
H(11) C(10) H(12) 109.5
C(11) C(12) H(13) 126.8
C(13) C(12) H(13) 126.8
C(12) C(13) H(14) 124.5
C(14) C(13) H(14) 124.5
C(15) C(16) H(16) 109.5
C(15) C(16) H(17) 109.5
C(15) C(16) H(18) 109.5
H(16) C(16) H(17) 109.5
H(16) C(16) H(18) 109.5
H(17) C(16) H(18) 109.5
C(15) C(17) H(19) 109.5
C(15) C(17) H(20) 109.5
C(15) C(17) H(21) 109.5
H(19) C(17) H(20) 109.5
H(19) C(17) H(21) 109.5
H(20) C(17) H(21) 109.5
C(18) C(19) H(22) 124.2
C(20) C(19) H(22) 124.2
C(19) C(20) H(23) 122.4
C(21) C(20) H(23) 122.4
C(22) C(23) H(24) 109.5
C(22) C(23) H(25) 109.5
C(22) C(23) H(26) 109.5
H(24) C(23) H(25) 109.5
H(24) C(23) H(26) 109.5
H(25) C(23) H(26) 109.5
C(22) C(24) H(27) 109.5
C(22) C(24) H(28) 109.5
C(22) C(24) H(29) 109.5
H(27) C(24) H(28) 109.5
H(27) C(24) H(29) 109.5
H(28) C(24) H(29) 109.5
C(25) C(26) H(30) 126.0
C(27) C(26) H(30) 126.0
C(26) C(27) H(31) 125.8
C(28) C(27) H(31) 125.8
C(29) C(30) H(33) 109.5
C(29) C(30) H(34) 109.5
C(29) C(30) H(35) 109.5
H(33) C(30) H(34) 109.5
H(33) C(30) H(35) 109.5
H(34) C(30) H(35) 109.5
C(29) C(31) H(36) 109.5
C(29) C(31) H(37) 109.5
C(29) C(31) H(38) 109.5
H(36) C(31) H(37) 109.5
H(36) C(31) H(38) 109.5
H(37) C(31) H(38) 109.5
C(32) C(33) H(39) 121.0
C(34) C(33) H(39) 121.0
C(33) C(34) H(40) 118.7
C(35) C(34) H(40) 118.7
C(34) C(35) H(41) 120.2
C(36) C(35) H(41) 120.2
C(35) C(36) H(42) 120.6
C(37) C(36) H(42) 120.6
C(32) C(37) H(43) 119.4
C(36) C(37) H(43) 119.4
Pt(1) C(38) H(44) 113.3
C(39) C(38) H(44) 113.3
C(45) C(38) H(44) 113.3
Pt(1) C(39) H(45) 113.5
C(38) C(39) H(45) 113.5
C(40) C(39) H(45) 113.5
C(39) C(40) H(46) 109.6
C(39) C(40) H(47) 109.7
C(41) C(40) H(46) 109.7
C(41) C(40) H(47) 109.7
H(46) C(40) H(47) 108.2
C(40) C(41) H(48) 109.6
C(40) C(41) H(49) 109.6
C(42) C(41) H(48) 109.5
C(42) C(41) H(49) 109.6
H(48) C(41) H(49) 108.1
Pt(1) C(42) H(50) 109.5
C(41) C(42) H(50) 109.5
C(43) C(42) H(50) 109.5
C(42) C(43) H(51) 115.9
C(44) C(43) H(51) 115.9
C(43) C(44) H(52) 114.9
C(45) C(44) H(52) 114.9
C(38) C(45) H(53) 107.2
C(38) C(45) H(54) 107.2
C(44) C(45) H(53) 107.2
C(44) C(45) H(54) 107.2
H(53) C(45) H(54) 106.8
Cl(2) C(46) H(55) 108.8
Cl(3) C(46) H(55) 108.8
Cl(4) C(46) H(55) 108.8
Cl(5) C(47) H(56) 108.0
Cl(6) C(47) H(56) 108.0
Cl(7) C(47) H(56) 108.0

loop_
_geom_bond_atom_site_label_1
_geom_bond_atom_site_label_2
_geom_bond_distance
Pt(1) Cl(1) 2.4228(16)
Pt(1) P(1) 2.2709(16)
Pt(1) C(38) 2.222(9)
Pt(1) C(39) 2.211(7)
Pt(1) C(42) 2.079(7)
Cl(2) C(46) 1.761(10)
Cl(3) C(46) 1.706(9)
Cl(4) C(46) 1.771(10)
Cl(5) C(47) 1.756(8)
Cl(6) C(47) 1.718(9)
Cl(7) C(47) 1.706(8)
S(1) C(18) 1.715(7)
S(1) C(21) 1.707(6)
P(1) C(1) 1.833(7)
P(1) C(7) 1.823(7)
P(1) C(32) 1.829(6)
N(1) C(11) 1.380(8)
N(1) C(14) 1.389(9)
N(2) C(25) 1.371(8)
N(2) C(28) 1.373(8)
C(1) C(2) 1.333(9)
C(1) C(8) 1.523(10)
C(2) C(3) 1.503(9)
C(2) C(6) 1.480(10)
C(3) C(4) 1.537(10)
C(4) C(5) 1.530(11)
C(5) C(6) 1.519(9)
C(6) C(7) 1.338(9)
C(7) C(29) 1.536(10)
C(8) C(9) 1.541(10)
C(8) C(10) 1.527(10)
C(8) C(11) 1.532(9)
C(11) C(12) 1.345(10)
C(12) C(13) 1.388(10)
C(13) C(14) 1.345(10)
C(14) C(15) 1.500(10)
C(15) C(16) 1.521(10)
C(15) C(17) 1.542(10)
C(15) C(18) 1.528(10)
C(18) C(19) 1.385(9)
C(19) C(20) 1.415(10)
C(20) C(21) 1.352(9)
C(21) C(22) 1.514(9)
C(22) C(23) 1.522(9)
C(22) C(24) 1.555(9)
C(22) C(25) 1.507(9)
C(25) C(26) 1.366(9)
C(26) C(27) 1.399(9)
C(27) C(28) 1.377(9)
C(28) C(29) 1.494(9)
C(29) C(30) 1.539(10)
C(29) C(31) 1.547(10)
C(32) C(33) 1.389(10)
C(32) C(37) 1.371(10)
C(33) C(34) 1.417(11)
C(34) C(35) 1.309(12)
C(35) C(36) 1.411(11)
C(36) C(37) 1.386(11)
C(38) C(39) 1.353(14)
C(38) C(45) 1.499(13)
C(39) C(40) 1.553(13)
C(40) C(41) 1.542(13)
C(41) C(42) 1.510(12)
C(42) C(43) 1.478(12)
C(43) C(44) 1.349(14)
C(44) C(45) 1.475(14)
N(1) H(15) 0.880
N(2) H(32) 0.878
C(3) H(1) 0.990
C(3) H(2) 0.990
C(4) H(3) 0.990
C(4) H(4) 0.990
C(5) H(5) 0.990
C(5) H(6) 0.990
C(9) H(7) 0.980
C(9) H(8) 0.980
C(9) H(9) 0.980
C(10) H(10) 0.980
C(10) H(11) 0.980
C(10) H(12) 0.980
C(12) H(13) 0.950
C(13) H(14) 0.950
C(16) H(16) 0.980
C(16) H(17) 0.980
C(16) H(18) 0.980
C(17) H(19) 0.980
C(17) H(20) 0.980
C(17) H(21) 0.980
C(19) H(22) 0.950
C(20) H(23) 0.950
C(23) H(24) 0.980
C(23) H(25) 0.980
C(23) H(26) 0.980
C(24) H(27) 0.980
C(24) H(28) 0.980
C(24) H(29) 0.980
C(26) H(30) 0.950
C(27) H(31) 0.950
C(30) H(33) 0.980
C(30) H(34) 0.980
C(30) H(35) 0.980
C(31) H(36) 0.980
C(31) H(37) 0.980
C(31) H(38) 0.980
C(33) H(39) 0.950
C(34) H(40) 0.950
C(35) H(41) 0.950
C(36) H(42) 0.950
C(37) H(43) 0.950
C(38) H(44) 1.000
C(39) H(45) 1.000
C(40) H(46) 0.990
C(40) H(47) 0.990
C(41) H(48) 0.990
C(41) H(49) 0.990
C(42) H(50) 1.000
C(43) H(51) 0.950
C(44) H(52) 0.950
C(45) H(53) 0.990
C(45) H(54) 0.990
C(46) H(55) 1.000
C(47) H(56) 1.000

loop_
_geom_contact_atom_site_label_1
_geom_contact_atom_site_label_2
_geom_contact_distance
_geom_contact_site_symmetry_2
Pt(1) C(1) 3.471(6) .
Pt(1) C(7) 3.491(6) .
Pt(1) C(9) 3.436(8) .
Pt(1) C(30) 3.519(7) .
Pt(1) C(32) 3.552(6) .
Pt(1) C(40) 3.089(9) .
Pt(1) C(41) 2.879(9) .
Pt(1) C(43) 2.969(8) .
Pt(1) C(44) 3.314(9) .
Pt(1) C(45) 3.093(10) .
Cl(1) S(1) 3.374(2) .
Cl(1) P(1) 3.275(2) .
Cl(1) N(1) 3.395(5) .
Cl(1) N(2) 3.342(5) .
Cl(1) C(7) 3.517(6) .
Cl(1) C(38) 3.230(8) .
Cl(1) C(39) 3.365(8) .
Cl(1) C(47) 3.577(8) .
Cl(2) Cl(3) 2.860(4) .
Cl(2) Cl(4) 2.871(5) .
Cl(3) Cl(2) 2.860(4) .
Cl(3) Cl(4) 2.856(5) .
Cl(3) C(34) 3.221(9) 45404
Cl(4) Cl(2) 2.871(5) .
Cl(4) Cl(3) 2.856(5) .
Cl(5) Cl(6) 2.843(4) .
Cl(5) Cl(7) 2.831(4) .
Cl(5) C(10) 3.544(7) 55404
Cl(6) Cl(5) 2.843(4) .
Cl(6) Cl(7) 2.857(5) .
Cl(6) C(20) 3.539(7) 64602
Cl(7) Cl(5) 2.831(4) .
Cl(7) Cl(6) 2.857(5) .
S(1) Cl(1) 3.374(2) .
S(1) C(15) 2.850(7) .
S(1) C(16) 2.979(7) .
S(1) C(19) 2.541(7) .
S(1) C(20) 2.504(7) .
S(1) C(22) 2.815(7) .
S(1) C(23) 2.953(7) .
P(1) Cl(1) 3.275(2) .
P(1) C(2) 2.549(7) .
P(1) C(6) 2.541(6) .
P(1) C(8) 3.017(7) .
P(1) C(9) 3.213(8) .
P(1) C(29) 3.023(7) .
P(1) C(30) 3.274(7) .
P(1) C(33) 2.789(7) .
P(1) C(37) 2.789(8) .
P(1) C(42) 3.254(7) .
N(1) Cl(1) 3.395(5) .
N(1) C(1) 2.871(8) .
N(1) C(2) 3.134(8) .
N(1) C(3) 3.344(9) .
N(1) C(8) 2.536(9) .
N(1) C(9) 3.237(9) .
N(1) C(12) 2.210(9) .
N(1) C(13) 2.173(9) .
N(1) C(15) 2.516(9) .
N(1) C(16) 3.114(9) .
N(1) C(18) 2.995(8) .
N(1) C(19) 3.561(9) .
N(2) Cl(1) 3.342(5) .
N(2) C(5) 3.323(9) .
N(2) C(6) 3.167(8) .
N(2) C(7) 2.902(8) .
N(2) C(20) 3.501(8) .
N(2) C(21) 2.965(8) .
N(2) C(22) 2.487(8) .
N(2) C(23) 3.049(8) .
N(2) C(26) 2.196(8) .
N(2) C(27) 2.195(8) .
N(2) C(29) 2.482(8) .
N(2) C(30) 3.095(8) .
C(1) Pt(1) 3.471(6) .
C(1) N(1) 2.871(8) .
C(1) C(3) 2.612(9) .
C(1) C(6) 2.392(9) .
C(1) C(7) 2.677(9) .
C(1) C(9) 2.529(10) .
C(1) C(10) 2.507(10) .
C(1) C(11) 2.452(9) .
C(1) C(32) 2.921(9) .
C(1) C(33) 3.108(9) .
C(2) P(1) 2.549(7) .
C(2) N(1) 3.134(8) .
C(2) C(4) 2.380(10) .
C(2) C(5) 2.438(10) .
C(2) C(7) 2.402(10) .
C(2) C(8) 2.546(10) .
C(2) C(10) 3.223(10) .
C(2) C(11) 2.943(9) .
C(2) C(32) 3.559(9) .
C(2) C(33) 3.521(10) .
C(3) N(1) 3.344(9) .
C(3) C(1) 2.612(9) .
C(3) C(5) 2.466(10) .
C(3) C(6) 2.433(10) .
C(3) C(8) 3.277(10) .
C(3) C(11) 3.125(10) .
C(3) C(12) 3.598(10) .
C(4) C(2) 2.380(10) .
C(4) C(6) 2.389(10) .
C(5) N(2) 3.323(9) .
C(5) C(2) 2.438(10) .
C(5) C(3) 2.466(10) .
C(5) C(7) 2.633(9) .
C(5) C(27) 3.462(9) .
C(5) C(28) 3.055(10) .
C(5) C(29) 3.304(10) .
C(6) P(1) 2.541(6) .
C(6) N(2) 3.167(8) .
C(6) C(1) 2.392(9) .
C(6) C(3) 2.433(10) .
C(6) C(4) 2.389(10) .
C(6) C(28) 2.908(9) .
C(6) C(29) 2.561(10) .
C(6) C(31) 3.266(10) .
C(6) C(32) 3.515(9) .
C(7) Pt(1) 3.491(6) .
C(7) Cl(1) 3.517(6) .
C(7) N(2) 2.902(8) .
C(7) C(1) 2.677(9) .
C(7) C(2) 2.402(10) .
C(7) C(5) 2.633(9) .
C(7) C(28) 2.440(9) .
C(7) C(30) 2.552(10) .
C(7) C(31) 2.501(10) .
C(7) C(32) 2.836(9) .
C(7) C(33) 3.470(10) .
C(8) P(1) 3.017(7) .
C(8) N(1) 2.536(9) .
C(8) C(2) 2.546(10) .
C(8) C(3) 3.277(10) .
C(8) C(12) 2.613(10) .
C(9) Pt(1) 3.436(8) .
C(9) P(1) 3.213(8) .
C(9) N(1) 3.237(9) .
C(9) C(1) 2.529(10) .
C(9) C(10) 2.484(10) .
C(9) C(11) 2.525(10) .
C(9) C(12) 3.555(10) .
C(10) Cl(5) 3.544(7) 45504
C(10) C(1) 2.507(10) .
C(10) C(2) 3.223(10) .
C(10) C(9) 2.484(10) .
C(10) C(11) 2.499(10) .
C(10) C(12) 2.958(10) .
C(11) C(1) 2.452(9) .
C(11) C(2) 2.943(9) .
C(11) C(3) 3.125(10) .
C(11) C(9) 2.525(10) .
C(11) C(10) 2.499(10) .
C(11) C(13) 2.189(10) .
C(11) C(14) 2.251(9) .
C(12) N(1) 2.210(9) .
C(12) C(3) 3.598(10) .
C(12) C(8) 2.613(10) .
C(12) C(9) 3.555(10) .
C(12) C(10) 2.958(10) .
C(12) C(14) 2.253(10) .
C(12) C(26) 3.515(9) 45501
C(13) N(1) 2.173(9) .
C(13) C(11) 2.189(10) .
C(13) C(15) 2.617(10) .
C(13) C(16) 3.578(10) .
C(13) C(17) 2.986(11) .
C(14) C(11) 2.251(9) .
C(14) C(12) 2.253(10) .
C(14) C(16) 2.489(10) .
C(14) C(17) 2.483(10) .
C(14) C(18) 2.474(10) .
C(14) C(19) 3.125(10) .
C(15) S(1) 2.850(7) .
C(15) N(1) 2.516(9) .
C(15) C(13) 2.617(10) .
C(15) C(19) 2.611(10) .
C(16) S(1) 2.979(7) .
C(16) N(1) 3.114(9) .
C(16) C(13) 3.578(10) .
C(16) C(14) 2.489(10) .
C(16) C(17) 2.493(11) .
C(16) C(18) 2.496(9) .
C(17) C(13) 2.986(11) .
C(17) C(14) 2.483(10) .
C(17) C(16) 2.493(11) .
C(17) C(18) 2.485(10) .
C(17) C(19) 3.152(10) .
C(18) N(1) 2.995(8) .
C(18) C(14) 2.474(10) .
C(18) C(16) 2.496(9) .
C(18) C(17) 2.485(10) .
C(18) C(20) 2.317(9) .
C(18) C(21) 2.504(9) .
C(19) S(1) 2.541(7) .
C(19) N(1) 3.561(9) .
C(19) C(14) 3.125(10) .
C(19) C(15) 2.611(10) .
C(19) C(17) 3.152(10) .
C(19) C(21) 2.337(10) .
C(20) Cl(6) 3.539(7) 65602
C(20) S(1) 2.504(7) .
C(20) N(2) 3.501(8) .
C(20) C(18) 2.317(9) .
C(20) C(22) 2.584(9) .
C(20) C(24) 3.180(10) .
C(20) C(25) 3.079(9) .
C(21) N(2) 2.965(8) .
C(21) C(18) 2.504(9) .
C(21) C(19) 2.337(10) .
C(21) C(23) 2.499(9) .
C(21) C(24) 2.490(9) .
C(21) C(25) 2.458(9) .
C(22) S(1) 2.815(7) .
C(22) N(2) 2.487(8) .
C(22) C(20) 2.584(9) .
C(22) C(26) 2.642(9) .
C(23) S(1) 2.953(7) .
C(23) N(2) 3.049(8) .
C(23) C(21) 2.499(9) .
C(23) C(24) 2.500(10) .
C(23) C(25) 2.483(9) .
C(24) C(20) 3.180(10) .
C(24) C(21) 2.490(9) .
C(24) C(23) 2.500(10) .
C(24) C(25) 2.506(9) .
C(24) C(26) 3.017(9) .
C(25) C(20) 3.079(9) .
C(25) C(21) 2.458(9) .
C(25) C(23) 2.483(9) .
C(25) C(24) 2.506(9) .
C(25) C(27) 2.238(9) .
C(25) C(28) 2.258(9) .
C(26) N(2) 2.196(8) .
C(26) C(12) 3.515(9) 65501
C(26) C(22) 2.642(9) .
C(26) C(24) 3.017(9) .
C(26) C(26) 3.599(9) 76703
C(26) C(28) 2.252(9) .
C(27) N(2) 2.195(8) .
C(27) C(5) 3.462(9) .
C(27) C(25) 2.238(9) .
C(27) C(29) 2.645(9) .
C(27) C(31) 3.029(10) .
C(28) C(5) 3.055(10) .
C(28) C(6) 2.908(9) .
C(28) C(7) 2.440(9) .
C(28) C(25) 2.258(9) .
C(28) C(26) 2.252(9) .
C(28) C(30) 2.483(9) .
C(28) C(31) 2.495(10) .
C(29) P(1) 3.023(7) .
C(29) N(2) 2.482(8) .
C(29) C(5) 3.304(10) .
C(29) C(6) 2.561(10) .
C(29) C(27) 2.645(9) .
C(30) Pt(1) 3.519(7) .
C(30) P(1) 3.274(7) .
C(30) N(2) 3.095(8) .
C(30) C(7) 2.552(10) .
C(30) C(28) 2.483(9) .
C(30) C(31) 2.509(10) .
C(31) C(6) 3.266(10) .
C(31) C(7) 2.501(10) .
C(31) C(27) 3.029(10) .
C(31) C(28) 2.495(10) .
C(31) C(30) 2.509(10) .
C(32) Pt(1) 3.552(6) .
C(32) C(1) 2.921(9) .
C(32) C(2) 3.559(9) .
C(32) C(6) 3.515(9) .
C(32) C(7) 2.836(9) .
C(32) C(34) 2.405(10) .
C(32) C(35) 2.779(10) .
C(32) C(36) 2.402(10) .
C(32) C(42) 3.494(10) .
C(33) P(1) 2.789(7) .
C(33) C(1) 3.108(9) .
C(33) C(2) 3.521(10) .
C(33) C(7) 3.470(10) .
C(33) C(35) 2.393(11) .
C(33) C(36) 2.772(12) .
C(33) C(37) 2.383(11) .
C(34) Cl(3) 3.221(9) 55504
C(34) C(32) 2.405(10) .
C(34) C(36) 2.352(12) .
C(34) C(37) 2.729(11) .
C(34) C(41) 3.572(12) 65703
C(35) C(32) 2.779(10) .
C(35) C(33) 2.393(11) .
C(35) C(37) 2.408(11) .
C(36) C(32) 2.402(10) .
C(36) C(33) 2.772(12) .
C(36) C(34) 2.352(12) .
C(37) P(1) 2.789(8) .
C(37) C(33) 2.383(11) .
C(37) C(34) 2.729(11) .
C(37) C(35) 2.408(11) .
C(37) C(42) 3.265(10) .
C(37) C(43) 3.440(11) .
C(38) Cl(1) 3.230(8) .
C(38) C(40) 2.600(14) .
C(38) C(41) 3.392(13) .
C(38) C(42) 3.063(12) .
C(38) C(43) 3.125(12) .
C(38) C(44) 2.583(13) .
C(39) Cl(1) 3.365(8) .
C(39) C(41) 2.535(12) .
C(39) C(42) 2.772(11) .
C(39) C(43) 3.295(11) .
C(39) C(44) 3.191(13) .
C(39) C(45) 2.547(14) .
C(40) Pt(1) 3.089(9) .
C(40) C(38) 2.600(14) .
C(40) C(42) 2.507(12) .
C(40) C(43) 3.003(13) .
C(40) C(44) 3.221(15) .
C(40) C(45) 3.175(15) .
C(41) Pt(1) 2.879(9) .
C(41) C(34) 3.572(12) 65703
C(41) C(38) 3.392(13) .
C(41) C(39) 2.535(12) .
C(41) C(43) 2.455(13) .
C(41) C(44) 3.302(14) .
C(42) P(1) 3.254(7) .
C(42) C(32) 3.494(10) .
C(42) C(37) 3.265(10) .
C(42) C(38) 3.063(12) .
C(42) C(39) 2.772(11) .
C(42) C(40) 2.507(12) .
C(42) C(44) 2.544(13) .
C(42) C(45) 3.218(13) .
C(43) Pt(1) 2.969(8) .
C(43) C(37) 3.440(11) .
C(43) C(38) 3.125(12) .
C(43) C(39) 3.295(11) .
C(43) C(40) 3.003(13) .
C(43) C(41) 2.455(13) .
C(43) C(45) 2.562(14) .
C(44) Pt(1) 3.314(9) .
C(44) C(38) 2.583(13) .
C(44) C(39) 3.191(13) .
C(44) C(40) 3.221(15) .
C(44) C(41) 3.302(14) .
C(44) C(42) 2.544(13) .
C(45) Pt(1) 3.093(10) .
C(45) C(39) 2.547(14) .
C(45) C(40) 3.175(15) .
C(45) C(42) 3.218(13) .
C(45) C(43) 2.562(14) .
C(47) Cl(1) 3.577(8) .
Pt(1) H(8) 3.132 .
Pt(1) H(9) 2.938 .
Pt(1) H(33) 3.109 .
Pt(1) H(34) 3.120 .
Pt(1) H(43) 3.371 .
Pt(1) H(44) 2.775 .
Pt(1) H(45) 2.766 .
Pt(1) H(48) 3.023 .
Pt(1) H(50) 2.591 .
Pt(1) H(54) 3.405 .
Cl(1) H(15) 2.515 .
Cl(1) H(17) 3.366 .
Cl(1) H(25) 3.349 .
Cl(1) H(32) 2.470 .
Cl(1) H(33) 3.183 .
Cl(1) H(44) 2.958 .
Cl(1) H(45) 3.195 .
Cl(1) H(56) 2.593 .
Cl(2) H(7) 3.172 .
Cl(2) H(33) 3.481 45501
Cl(2) H(42) 3.151 65703
Cl(2) H(44) 3.478 45501
Cl(2) H(54) 3.233 45501
Cl(2) H(55) 2.289 .
Cl(3) H(16) 2.998 .
Cl(3) H(40) 2.971 45404
Cl(3) H(55) 2.239 .
Cl(4) H(7) 3.462 .
Cl(4) H(9) 2.909 .
Cl(4) H(27) 3.252 64602
Cl(4) H(41) 3.353 65703
Cl(4) H(55) 2.298 .
Cl(5) H(11) 3.413 55404
Cl(5) H(12) 2.976 55404
Cl(5) H(17) 3.425 .
Cl(5) H(18) 3.276 .
Cl(5) H(38) 3.285 45404
Cl(5) H(40) 3.502 55404
Cl(5) H(47) 2.817 65602
Cl(5) H(56) 2.274 .
Cl(6) H(23) 3.563 64602
Cl(6) H(27) 3.238 64602
Cl(6) H(29) 3.441 64602
Cl(6) H(31) 3.365 45404
Cl(6) H(38) 3.363 45404
Cl(6) H(45) 2.845 .
Cl(6) H(56) 2.239 .
Cl(7) H(39) 3.473 55404
Cl(7) H(40) 3.347 55404
Cl(7) H(44) 3.058 .
Cl(7) H(56) 2.228 .
S(1) H(15) 3.502 .
S(1) H(17) 2.814 .
S(1) H(18) 2.807 .
S(1) H(22) 3.462 .
S(1) H(23) 3.422 .
S(1) H(24) 2.746 .
S(1) H(25) 2.835 .
S(1) H(32) 3.407 .
S(1) H(46) 3.538 65602
S(1) H(47) 3.373 65602
S(1) H(56) 3.516 .
P(1) H(8) 2.837 .
P(1) H(9) 3.277 .
P(1) H(33) 3.367 .
P(1) H(34) 2.897 .
P(1) H(39) 2.887 .
P(1) H(43) 2.869 .
P(1) H(50) 3.002 .
N(1) H(2) 2.796 .
N(1) H(9) 2.910 .
N(1) H(13) 3.132 .
N(1) H(14) 3.092 .
N(1) H(16) 3.406 .
N(1) H(17) 2.834 .
N(1) H(55) 2.678 .
N(2) H(5) 2.768 .
N(2) H(13) 3.438 65501
N(2) H(25) 2.731 .
N(2) H(26) 3.381 .
N(2) H(30) 3.116 .
N(2) H(31) 3.115 .
N(2) H(33) 2.756 .
N(2) H(35) 3.505 .
C(1) H(1) 2.887 .
C(1) H(2) 3.011 .
C(1) H(7) 3.360 .
C(1) H(8) 2.640 .
C(1) H(9) 2.813 .
C(1) H(10) 3.349 .
C(1) H(11) 2.733 .
C(1) H(12) 2.662 .
C(1) H(15) 2.745 .
C(1) H(39) 2.637 .
C(2) H(1) 2.076 .
C(2) H(2) 2.076 .
C(2) H(3) 3.204 .
C(2) H(4) 2.827 .
C(2) H(5) 2.987 .
C(2) H(6) 3.192 .
C(2) H(11) 3.028 .
C(2) H(12) 3.443 .
C(2) H(15) 3.063 .
C(2) H(39) 2.889 .
C(3) H(3) 2.097 .
C(3) H(3) 3.549 66703
C(3) H(4) 2.097 .
C(3) H(5) 2.921 .
C(3) H(6) 3.279 .
C(3) H(11) 3.029 .
C(3) H(15) 3.571 .
C(3) H(22) 3.438 .
C(3) H(22) 3.328 66703
C(4) H(1) 2.107 .
C(4) H(2) 2.107 .
C(4) H(5) 2.101 .
C(4) H(6) 2.101 .
C(4) H(21) 3.347 66703
C(4) H(22) 3.156 66703
C(4) H(30) 3.512 76703
C(5) H(1) 3.282 .
C(5) H(2) 2.914 .
C(5) H(3) 2.091 .
C(5) H(4) 2.091 .
C(5) H(23) 3.342 .
C(5) H(28) 3.403 76703
C(5) H(29) 3.451 76703
C(5) H(30) 3.002 76703
C(5) H(32) 3.589 .
C(5) H(37) 3.146 .
C(6) H(1) 3.199 .
C(6) H(2) 2.967 .
C(6) H(3) 3.210 .
C(6) H(4) 2.842 .
C(6) H(5) 2.091 .
C(6) H(6) 2.091 .
C(6) H(32) 3.131 .
C(6) H(37) 2.979 .
C(6) H(39) 3.312 .
C(7) H(5) 3.026 .
C(7) H(6) 2.914 .
C(7) H(32) 2.787 .
C(7) H(33) 2.813 .
C(7) H(34) 2.683 .
C(7) H(35) 3.384 .
C(7) H(36) 2.744 .
C(7) H(37) 2.624 .
C(7) H(38) 3.348 .
C(7) H(39) 3.435 .
C(8) H(1) 3.202 .
C(8) H(2) 3.459 .
C(8) H(7) 2.083 .
C(8) H(8) 2.083 .
C(8) H(9) 2.083 .
C(8) H(10) 2.071 .
C(8) H(11) 2.071 .
C(8) H(12) 2.071 .
C(8) H(13) 2.937 .
C(8) H(15) 2.751 .
C(8) H(39) 3.377 .
C(8) H(55) 3.586 .
C(9) H(10) 2.612 .
C(9) H(11) 3.336 .
C(9) H(12) 2.716 .
C(9) H(15) 3.243 .
C(9) H(48) 2.891 .
C(9) H(50) 3.442 .
C(9) H(51) 3.488 65703
C(9) H(55) 3.335 .
C(10) H(1) 3.117 .
C(10) H(7) 2.569 .
C(10) H(8) 2.772 .
C(10) H(9) 3.325 .
C(10) H(13) 2.789 .
C(10) H(35) 3.562 45501
C(10) H(39) 3.080 .
C(10) H(49) 3.511 65703
C(10) H(51) 3.510 65703
C(11) H(1) 3.118 .
C(11) H(2) 2.861 .
C(11) H(7) 2.818 .
C(11) H(8) 3.357 .
C(11) H(9) 2.621 .
C(11) H(10) 2.741 .
C(11) H(11) 2.631 .
C(11) H(12) 3.344 .
C(11) H(13) 2.060 .
C(11) H(14) 3.101 .
C(11) H(15) 2.023 .
C(11) H(55) 2.677 .
C(12) H(1) 3.340 .
C(12) H(2) 3.197 .
C(12) H(7) 3.530 .
C(12) H(10) 2.896 .
C(12) H(11) 2.834 .
C(12) H(14) 2.079 .
C(12) H(15) 3.055 .
C(12) H(26) 3.582 45501
C(12) H(55) 2.769 .
C(13) H(2) 3.293 .
C(13) H(3) 3.350 66703
C(13) H(13) 2.100 .
C(13) H(15) 3.022 .
C(13) H(16) 3.484 .
C(13) H(19) 2.852 .
C(13) H(21) 2.946 .
C(13) H(26) 3.030 45501
C(13) H(28) 3.453 45501
C(13) H(55) 2.842 .
C(14) H(2) 3.061 .
C(14) H(13) 3.166 .
C(14) H(14) 2.039 .
C(14) H(15) 2.032 .
C(14) H(16) 2.689 .
C(14) H(17) 2.680 .
C(14) H(18) 3.330 .
C(14) H(19) 2.671 .
C(14) H(20) 3.328 .
C(14) H(21) 2.677 .
C(14) H(22) 3.128 .
C(14) H(55) 2.851 .
C(15) H(14) 2.934 .
C(15) H(15) 2.735 .
C(15) H(16) 2.066 .
C(15) H(17) 2.066 .
C(15) H(18) 2.065 .
C(15) H(19) 2.085 .
C(15) H(20) 2.085 .
C(15) H(21) 2.085 .
C(15) H(22) 2.879 .
C(16) H(15) 3.080 .
C(16) H(19) 2.694 .
C(16) H(20) 2.666 .
C(16) H(21) 3.341 .
C(16) H(53) 3.252 65602
C(16) H(55) 3.578 .
C(17) H(4) 3.475 66703
C(17) H(14) 2.794 .
C(17) H(16) 2.673 .
C(17) H(17) 3.346 .
C(17) H(18) 2.676 .
C(17) H(22) 3.105 .
C(17) H(41) 3.508 45404
C(17) H(53) 3.295 65602
C(18) H(2) 3.498 .
C(18) H(15) 2.913 .
C(18) H(16) 3.343 .
C(18) H(17) 2.697 .
C(18) H(18) 2.668 .
C(18) H(19) 3.337 .
C(18) H(20) 2.676 .
C(18) H(21) 2.657 .
C(18) H(22) 2.073 .
C(18) H(23) 3.208 .
C(19) H(2) 2.866 .
C(19) H(5) 3.497 .
C(19) H(15) 3.572 .
C(19) H(20) 3.389 .
C(19) H(21) 2.866 .
C(19) H(23) 2.084 .
C(20) H(2) 3.540 .
C(20) H(5) 2.812 .
C(20) H(22) 2.101 .
C(20) H(27) 3.403 .
C(20) H(29) 2.935 .
C(20) H(31) 3.452 76703
C(20) H(32) 3.510 .
C(21) H(5) 3.451 .
C(21) H(22) 3.226 .
C(21) H(23) 2.027 .
C(21) H(24) 2.655 .
C(21) H(25) 2.728 .
C(21) H(26) 3.340 .
C(21) H(27) 2.670 .
C(21) H(28) 3.338 .
C(21) H(29) 2.682 .
C(21) H(32) 2.873 .
C(22) H(14) 3.578 65501
C(22) H(23) 2.833 .
C(22) H(24) 2.066 .
C(22) H(25) 2.066 .
C(22) H(26) 2.066 .
C(22) H(27) 2.097 .
C(22) H(28) 2.097 .
C(22) H(29) 2.097 .
C(22) H(30) 2.982 .
C(22) H(32) 2.679 .
C(23) H(14) 3.280 65501
C(23) H(27) 2.696 .
C(23) H(28) 2.676 .
C(23) H(29) 3.348 .
C(23) H(32) 2.973 .
C(23) H(40) 2.902 55404
C(23) H(41) 3.251 55404
C(23) H(46) 3.517 65602
C(24) H(6) 3.035 76703
C(24) H(14) 3.383 65501
C(24) H(23) 3.138 .
C(24) H(24) 2.709 .
C(24) H(25) 3.354 .
C(24) H(26) 2.647 .
C(24) H(30) 2.848 .
C(24) H(31) 3.453 76703
C(25) H(5) 3.006 .
C(25) H(13) 3.239 65501
C(25) H(14) 3.513 65501
C(25) H(23) 3.036 .
C(25) H(24) 3.327 .
C(25) H(25) 2.642 .
C(25) H(26) 2.708 .
C(25) H(27) 3.348 .
C(25) H(28) 2.713 .
C(25) H(29) 2.685 .
C(25) H(30) 2.071 .
C(25) H(31) 3.152 .
C(25) H(32) 2.005 .
C(26) H(5) 3.202 .
C(26) H(5) 3.399 76703
C(26) H(13) 2.818 65501
C(26) H(14) 3.427 65501
C(26) H(23) 3.243 76703
C(26) H(26) 3.559 .
C(26) H(28) 2.935 .
C(26) H(29) 2.923 .
C(26) H(29) 3.544 76703
C(26) H(30) 3.302 76703
C(26) H(31) 2.101 .
C(26) H(32) 3.041 .
C(27) H(5) 3.089 .
C(27) H(6) 3.153 .
C(27) H(13) 2.827 65501
C(27) H(23) 3.201 76703
C(27) H(29) 2.957 76703
C(27) H(30) 2.103 .
C(27) H(32) 3.041 .
C(27) H(35) 3.569 .
C(27) H(37) 3.048 .
C(27) H(38) 2.843 .
C(28) H(5) 2.812 .
C(28) H(6) 3.016 .
C(28) H(13) 3.260 65501
C(28) H(30) 3.167 .
C(28) H(31) 2.080 .
C(28) H(32) 2.006 .
C(28) H(33) 2.609 .
C(28) H(34) 3.320 .
C(28) H(35) 2.751 .
C(28) H(36) 3.334 .
C(28) H(37) 2.728 .
C(28) H(38) 2.654 .
C(29) H(5) 3.475 .
C(29) H(6) 3.238 .
C(29) H(31) 2.989 .
C(29) H(32) 2.677 .
C(29) H(33) 2.082 .
C(29) H(34) 2.082 .
C(29) H(35) 2.082 .
C(29) H(36) 2.089 .
C(29) H(37) 2.089 .
C(29) H(38) 2.089 .
C(30) H(10) 3.536 65501
C(30) H(32) 3.047 .
C(30) H(36) 2.649 .
C(30) H(37) 3.357 .
C(30) H(38) 2.735 .
C(30) H(43) 3.425 .
C(30) H(52) 2.978 75703
C(30) H(54) 3.489 .
C(31) H(6) 3.264 .
C(31) H(31) 2.875 .
C(31) H(33) 3.356 .
C(31) H(34) 2.759 .
C(31) H(35) 2.624 .
C(31) H(52) 3.559 75703
C(32) H(8) 3.258 .
C(32) H(12) 3.570 .
C(32) H(34) 3.291 .
C(32) H(36) 3.267 .
C(32) H(39) 2.047 .
C(32) H(40) 3.258 .
C(32) H(42) 3.258 .
C(32) H(43) 2.015 .
C(32) H(49) 3.323 65703
C(32) H(50) 2.811 .
C(33) H(12) 2.975 .
C(33) H(40) 2.050 .
C(33) H(41) 3.250 .
C(33) H(43) 3.240 .
C(33) H(49) 2.963 65703
C(34) H(24) 3.053 45504
C(34) H(26) 3.489 45504
C(34) H(39) 2.073 .
C(34) H(41) 1.967 .
C(34) H(42) 3.206 .
C(34) H(46) 3.213 65703
C(34) H(48) 3.455 65703
C(34) H(49) 3.062 65703
C(35) H(19) 3.085 55504
C(35) H(24) 3.240 45504
C(35) H(26) 3.482 45504
C(35) H(39) 3.240 .
C(35) H(40) 1.952 .
C(35) H(42) 2.063 .
C(35) H(43) 3.267 .
C(35) H(46) 3.220 65703
C(35) H(48) 3.248 65703
C(35) H(49) 3.483 65703
C(36) H(19) 3.430 55504
C(36) H(40) 3.210 .
C(36) H(41) 2.060 .
C(36) H(43) 2.029 .
C(36) H(48) 3.376 65703
C(36) H(50) 3.589 .
C(36) H(54) 3.451 75703
C(37) H(34) 3.031 .
C(37) H(36) 3.207 .
C(37) H(39) 3.247 .
C(37) H(41) 3.268 .
C(37) H(42) 2.041 .
C(37) H(50) 2.623 .
C(37) H(51) 3.306 .
C(38) H(20) 3.455 64602
C(38) H(33) 3.491 .
C(38) H(45) 1.977 .
C(38) H(46) 3.330 .
C(38) H(47) 2.760 .
C(38) H(52) 3.401 .
C(38) H(53) 2.025 .
C(38) H(54) 2.025 .
C(39) H(44) 1.975 .
C(39) H(46) 2.104 .
C(39) H(47) 2.104 .
C(39) H(48) 2.899 .
C(39) H(49) 3.367 .
C(39) H(53) 2.893 .
C(39) H(54) 3.290 .
C(40) H(24) 3.403 64602
C(40) H(44) 3.400 .
C(40) H(45) 2.156 .
C(40) H(48) 2.093 .
C(40) H(49) 2.093 .
C(40) H(50) 3.369 .
C(40) H(53) 3.342 .
C(41) H(8) 3.167 .
C(41) H(9) 3.396 .
C(41) H(12) 3.566 65703
C(41) H(45) 3.240 .
C(41) H(46) 2.094 .
C(41) H(47) 2.094 .
C(41) H(50) 2.071 .
C(41) H(51) 2.971 .
C(42) H(8) 3.007 .
C(42) H(9) 3.554 .
C(42) H(43) 2.741 .
C(42) H(46) 3.334 .
C(42) H(47) 2.876 .
C(42) H(48) 2.064 .
C(42) H(49) 2.064 .
C(42) H(51) 2.077 .
C(42) H(52) 3.344 .
C(43) H(35) 3.488 75703
C(43) H(43) 2.650 .
C(43) H(47) 2.873 .
C(43) H(48) 3.303 .
C(43) H(49) 2.613 .
C(43) H(50) 2.043 .
C(43) H(52) 1.949 .
C(43) H(53) 3.193 .
C(43) H(54) 3.118 .
C(44) H(34) 3.398 75703
C(44) H(35) 3.369 75703
C(44) H(43) 3.444 .
C(44) H(44) 3.423 .
C(44) H(47) 2.839 .
C(44) H(49) 3.539 .
C(44) H(50) 3.290 .
C(44) H(51) 1.959 .
C(44) H(53) 2.004 .
C(44) H(54) 2.004 .
C(45) H(18) 3.351 64602
C(45) H(20) 3.232 64602
C(45) H(42) 3.301 75703
C(45) H(44) 2.106 .
C(45) H(45) 3.340 .
C(45) H(47) 2.893 .
C(45) H(51) 3.360 .
C(45) H(52) 2.063 .
C(46) H(7) 3.403 .
C(46) H(9) 3.326 .
C(46) H(16) 3.505 .
C(47) H(17) 3.539 .
C(47) H(44) 3.350 .
C(47) H(45) 3.317 .
H(1) C(1) 2.887 .
H(1) C(2) 2.076 .
H(1) C(4) 2.107 .
H(1) C(5) 3.282 .
H(1) C(6) 3.199 .
H(1) C(8) 3.202 .
H(1) C(10) 3.117 .
H(1) C(11) 3.118 .
H(1) C(12) 3.340 .
H(1) H(2) 1.613 .
H(1) H(3) 2.603 .
H(1) H(3) 3.363 66703
H(1) H(4) 2.281 .
H(1) H(11) 2.349 .
H(1) H(12) 3.583 .
H(1) H(13) 3.527 .
H(1) H(22) 2.774 66703
H(2) N(1) 2.796 .
H(2) C(1) 3.011 .
H(2) C(2) 2.076 .
H(2) C(4) 2.107 .
H(2) C(5) 2.914 .
H(2) C(6) 2.967 .
H(2) C(8) 3.459 .
H(2) C(11) 2.861 .
H(2) C(12) 3.197 .
H(2) C(13) 3.293 .
H(2) C(14) 3.061 .
H(2) C(18) 3.498 .
H(2) C(19) 2.866 .
H(2) C(20) 3.540 .
H(2) H(1) 1.613 .
H(2) H(3) 2.287 .
H(2) H(3) 2.949 66703
H(2) H(4) 2.864 .
H(2) H(5) 3.055 .
H(2) H(11) 3.468 .
H(2) H(15) 3.105 .
H(2) H(22) 2.539 .
H(3) C(2) 3.204 .
H(3) C(3) 2.097 .
H(3) C(3) 3.549 66703
H(3) C(5) 2.091 .
H(3) C(6) 3.210 .
H(3) C(13) 3.350 66703
H(3) H(1) 2.603 .
H(3) H(1) 3.363 66703
H(3) H(2) 2.287 .
H(3) H(2) 2.949 66703
H(3) H(4) 1.607 .
H(3) H(5) 2.278 .
H(3) H(6) 2.603 .
H(3) H(14) 3.201 66703
H(3) H(21) 3.352 66703
H(3) H(22) 3.288 .
H(3) H(22) 2.966 66703
H(3) H(23) 3.236 .
H(3) H(30) 3.063 76703
H(4) C(2) 2.827 .
H(4) C(3) 2.097 .
H(4) C(5) 2.091 .
H(4) C(6) 2.842 .
H(4) C(17) 3.475 66703
H(4) H(1) 2.281 .
H(4) H(2) 2.864 .
H(4) H(3) 1.607 .
H(4) H(5) 2.856 .
H(4) H(6) 2.272 .
H(4) H(14) 3.456 66703
H(4) H(21) 2.504 66703
H(4) H(22) 2.801 66703
H(4) H(28) 3.511 76703
H(5) N(2) 2.768 .
H(5) C(2) 2.987 .
H(5) C(3) 2.921 .
H(5) C(4) 2.101 .
H(5) C(6) 2.091 .
H(5) C(7) 3.026 .
H(5) C(19) 3.497 .
H(5) C(20) 2.812 .
H(5) C(21) 3.451 .
H(5) C(25) 3.006 .
H(5) C(26) 3.202 .
H(5) C(26) 3.399 76703
H(5) C(27) 3.089 .
H(5) C(28) 2.812 .
H(5) C(29) 3.475 .
H(5) H(2) 3.055 .
H(5) H(3) 2.278 .
H(5) H(4) 2.856 .
H(5) H(6) 1.613 .
H(5) H(23) 2.435 .
H(5) H(29) 3.477 76703
H(5) H(30) 2.477 76703
H(5) H(32) 3.103 .
H(6) C(2) 3.192 .
H(6) C(3) 3.279 .
H(6) C(4) 2.101 .
H(6) C(6) 2.091 .
H(6) C(7) 2.914 .
H(6) C(24) 3.035 76703
H(6) C(27) 3.153 .
H(6) C(28) 3.016 .
H(6) C(29) 3.238 .
H(6) C(31) 3.264 .
H(6) H(3) 2.603 .
H(6) H(4) 2.272 .
H(6) H(5) 1.613 .
H(6) H(27) 3.540 76703
H(6) H(28) 2.618 76703
H(6) H(29) 2.602 76703
H(6) H(30) 2.851 76703
H(6) H(31) 3.305 .
H(6) H(37) 2.517 .
H(7) Cl(2) 3.172 .
H(7) Cl(4) 3.462 .
H(7) C(1) 3.360 .
H(7) C(8) 2.083 .
H(7) C(10) 2.569 .
H(7) C(11) 2.818 .
H(7) C(12) 3.530 .
H(7) C(46) 3.403 .
H(7) H(8) 1.600 .
H(7) H(9) 1.600 .
H(7) H(10) 2.317 .
H(7) H(11) 3.467 .
H(7) H(12) 2.872 .
H(7) H(42) 3.569 65703
H(7) H(48) 3.107 .
H(7) H(50) 3.579 65703
H(7) H(51) 2.821 65703
H(7) H(55) 3.126 .
H(8) Pt(1) 3.132 .
H(8) P(1) 2.837 .
H(8) C(1) 2.640 .
H(8) C(8) 2.083 .
H(8) C(10) 2.772 .
H(8) C(11) 3.357 .
H(8) C(32) 3.258 .
H(8) C(41) 3.167 .
H(8) C(42) 3.007 .
H(8) H(7) 1.600 .
H(8) H(9) 1.600 .
H(8) H(10) 3.019 .
H(8) H(12) 2.647 .
H(8) H(48) 2.487 .
H(8) H(49) 3.030 65703
H(8) H(50) 2.560 .
H(8) H(50) 3.197 65703
H(8) H(51) 3.338 65703
H(9) Pt(1) 2.938 .
H(9) Cl(4) 2.909 .
H(9) P(1) 3.277 .
H(9) N(1) 2.910 .
H(9) C(1) 2.813 .
H(9) C(8) 2.083 .
H(9) C(10) 3.325 .
H(9) C(11) 2.621 .
H(9) C(41) 3.396 .
H(9) C(42) 3.554 .
H(9) C(46) 3.326 .
H(9) H(7) 1.600 .
H(9) H(8) 1.600 .
H(9) H(10) 3.461 .
H(9) H(15) 2.745 .
H(9) H(48) 2.629 .
H(9) H(50) 3.538 .
H(9) H(55) 2.925 .
H(10) C(1) 3.349 .
H(10) C(8) 2.071 .
H(10) C(9) 2.612 .
H(10) C(11) 2.741 .
H(10) C(12) 2.896 .
H(10) C(30) 3.536 45501
H(10) H(7) 2.317 .
H(10) H(8) 3.019 .
H(10) H(9) 3.461 .
H(10) H(11) 1.600 .
H(10) H(12) 1.600 .
H(10) H(13) 2.510 .
H(10) H(35) 2.607 45501
H(10) H(38) 3.347 45501
H(10) H(51) 2.937 65703
H(11) Cl(5) 3.413 45504
H(11) C(1) 2.733 .
H(11) C(2) 3.028 .
H(11) C(3) 3.029 .
H(11) C(8) 2.071 .
H(11) C(9) 3.336 .
H(11) C(11) 2.631 .
H(11) C(12) 2.834 .
H(11) H(1) 2.349 .
H(11) H(2) 3.468 .
H(11) H(7) 3.467 .
H(11) H(10) 1.600 .
H(11) H(12) 1.600 .
H(11) H(13) 2.596 .
H(11) H(31) 3.451 45501
H(11) H(39) 3.163 .
H(12) Cl(5) 2.976 45504
H(12) C(1) 2.662 .
H(12) C(2) 3.443 .
H(12) C(8) 2.071 .
H(12) C(9) 2.716 .
H(12) C(11) 3.344 .
H(12) C(32) 3.570 .
H(12) C(33) 2.975 .
H(12) C(41) 3.566 65703
H(12) H(1) 3.583 .
H(12) H(7) 2.872 .
H(12) H(8) 2.647 .
H(12) H(10) 1.600 .
H(12) H(11) 1.600 .
H(12) H(39) 2.428 .
H(12) H(49) 2.631 65703
H(12) H(51) 3.256 65703
H(13) N(1) 3.132 .
H(13) N(2) 3.438 45501
H(13) C(8) 2.937 .
H(13) C(10) 2.789 .
H(13) C(11) 2.060 .
H(13) C(13) 2.100 .
H(13) C(14) 3.166 .
H(13) C(25) 3.239 45501
H(13) C(26) 2.818 45501
H(13) C(27) 2.827 45501
H(13) C(28) 3.260 45501
H(13) H(1) 3.527 .
H(13) H(10) 2.510 .
H(13) H(11) 2.596 .
H(13) H(14) 2.495 .
H(13) H(26) 3.531 45501
H(13) H(30) 3.089 45501
H(13) H(31) 3.102 45501
H(13) H(55) 3.286 .
H(14) N(1) 3.092 .
H(14) C(11) 3.101 .
H(14) C(12) 2.079 .
H(14) C(14) 2.039 .
H(14) C(15) 2.934 .
H(14) C(17) 2.794 .
H(14) C(22) 3.578 45501
H(14) C(23) 3.280 45501
H(14) C(24) 3.383 45501
H(14) C(25) 3.513 45501
H(14) C(26) 3.427 45501
H(14) H(3) 3.201 66703
H(14) H(4) 3.456 66703
H(14) H(13) 2.495 .
H(14) H(19) 2.463 .
H(14) H(21) 2.664 .
H(14) H(26) 2.392 45501
H(14) H(28) 2.534 45501
H(14) H(30) 3.236 45501
H(14) H(55) 3.390 .
H(15) Cl(1) 2.515 .
H(15) S(1) 3.502 .
H(15) C(1) 2.745 .
H(15) C(2) 3.063 .
H(15) C(3) 3.571 .
H(15) C(8) 2.751 .
H(15) C(9) 3.243 .
H(15) C(11) 2.023 .
H(15) C(12) 3.055 .
H(15) C(13) 3.022 .
H(15) C(14) 2.032 .
H(15) C(15) 2.735 .
H(15) C(16) 3.080 .
H(15) C(18) 2.913 .
H(15) C(19) 3.572 .
H(15) H(2) 3.105 .
H(15) H(9) 2.745 .
H(15) H(16) 3.531 .
H(15) H(17) 2.562 .
H(15) H(55) 3.086 .
H(16) Cl(3) 2.998 .
H(16) N(1) 3.406 .
H(16) C(13) 3.484 .
H(16) C(14) 2.689 .
H(16) C(15) 2.066 .
H(16) C(17) 2.673 .
H(16) C(18) 3.343 .
H(16) C(46) 3.505 .
H(16) H(15) 3.531 .
H(16) H(17) 1.600 .
H(16) H(18) 1.600 .
H(16) H(19) 2.503 .
H(16) H(20) 2.937 .
H(16) H(21) 3.574 .
H(16) H(36) 3.274 45404
H(16) H(53) 3.453 65602
H(16) H(55) 3.121 .
H(17) Cl(1) 3.366 .
H(17) Cl(5) 3.425 .
H(17) S(1) 2.814 .
H(17) N(1) 2.834 .
H(17) C(14) 2.680 .
H(17) C(15) 2.066 .
H(17) C(17) 3.346 .
H(17) C(18) 2.697 .
H(17) C(47) 3.539 .
H(17) H(15) 2.562 .
H(17) H(16) 1.600 .
H(17) H(18) 1.600 .
H(17) H(19) 3.586 .
H(17) H(20) 3.567 .
H(17) H(55) 3.406 .
H(17) H(56) 2.960 .
H(18) Cl(5) 3.276 .
H(18) S(1) 2.807 .
H(18) C(14) 3.330 .
H(18) C(15) 2.065 .
H(18) C(17) 2.676 .
H(18) C(18) 2.668 .
H(18) C(45) 3.351 65602
H(18) H(16) 1.600 .
H(18) H(17) 1.600 .
H(18) H(19) 2.981 .
H(18) H(20) 2.476 .
H(18) H(21) 3.562 .
H(18) H(36) 3.530 45404
H(18) H(47) 3.238 65602
H(18) H(53) 2.412 65602
H(19) C(13) 2.852 .
H(19) C(14) 2.671 .
H(19) C(15) 2.085 .
H(19) C(16) 2.694 .
H(19) C(18) 3.337 .
H(19) C(35) 3.085 45404
H(19) C(36) 3.430 45404
H(19) H(14) 2.463 .
H(19) H(16) 2.503 .
H(19) H(17) 3.586 .
H(19) H(18) 2.981 .
H(19) H(20) 1.600 .
H(19) H(21) 1.600 .
H(19) H(26) 3.508 45501
H(19) H(28) 3.580 45501
H(19) H(41) 2.561 45404
H(19) H(42) 3.175 45404
H(19) H(53) 3.526 65602
H(20) C(14) 3.328 .
H(20) C(15) 2.085 .
H(20) C(16) 2.666 .
H(20) C(18) 2.676 .
H(20) C(19) 3.389 .
H(20) C(38) 3.455 65602
H(20) C(45) 3.232 65602
H(20) H(16) 2.937 .
H(20) H(17) 3.567 .
H(20) H(18) 2.476 .
H(20) H(19) 1.600 .
H(20) H(21) 1.600 .
H(20) H(22) 3.484 .
H(20) H(42) 3.340 45404
H(20) H(44) 3.142 65602
H(20) H(53) 2.455 65602
H(20) H(54) 3.400 65602
H(21) C(4) 3.347 66703
H(21) C(13) 2.946 .
H(21) C(14) 2.677 .
H(21) C(15) 2.085 .
H(21) C(16) 3.341 .
H(21) C(18) 2.657 .
H(21) C(19) 2.866 .
H(21) H(3) 3.352 66703
H(21) H(4) 2.504 66703
H(21) H(14) 2.664 .
H(21) H(16) 3.574 .
H(21) H(18) 3.562 .
H(21) H(19) 1.600 .
H(21) H(20) 1.600 .
H(21) H(22) 2.547 .
H(22) S(1) 3.462 .
H(22) C(3) 3.438 .
H(22) C(3) 3.328 66703
H(22) C(4) 3.156 66703
H(22) C(14) 3.128 .
H(22) C(15) 2.879 .
H(22) C(17) 3.105 .
H(22) C(18) 2.073 .
H(22) C(20) 2.101 .
H(22) C(21) 3.226 .
H(22) H(1) 2.774 66703
H(22) H(2) 2.539 .
H(22) H(3) 3.288 .
H(22) H(3) 2.966 66703
H(22) H(4) 2.801 66703
H(22) H(20) 3.484 .
H(22) H(21) 2.547 .
H(22) H(23) 2.458 .
H(23) Cl(6) 3.563 65602
H(23) S(1) 3.422 .
H(23) C(5) 3.342 .
H(23) C(18) 3.208 .
H(23) C(19) 2.084 .
H(23) C(21) 2.027 .
H(23) C(22) 2.833 .
H(23) C(24) 3.138 .
H(23) C(25) 3.036 .
H(23) C(26) 3.243 76703
H(23) C(27) 3.201 76703
H(23) H(3) 3.236 .
H(23) H(5) 2.435 .
H(23) H(22) 2.458 .
H(23) H(27) 3.515 .
H(23) H(29) 2.624 .
H(23) H(30) 2.741 76703
H(23) H(31) 2.649 76703
H(24) S(1) 2.746 .
H(24) C(21) 2.655 .
H(24) C(22) 2.066 .
H(24) C(24) 2.709 .
H(24) C(25) 3.327 .
H(24) C(34) 3.053 55404
H(24) C(35) 3.240 55404
H(24) C(40) 3.403 65602
H(24) H(25) 1.600 .
H(24) H(26) 1.600 .
H(24) H(27) 2.537 .
H(24) H(28) 2.993 .
H(24) H(40) 2.346 55404
H(24) H(41) 2.746 55404
H(24) H(46) 2.558 65602
H(24) H(47) 3.401 65602
H(25) Cl(1) 3.349 .
H(25) S(1) 2.835 .
H(25) N(2) 2.731 .
H(25) C(21) 2.728 .
H(25) C(22) 2.066 .
H(25) C(24) 3.354 .
H(25) C(25) 2.642 .
H(25) H(24) 1.600 .
H(25) H(26) 1.600 .
H(25) H(28) 3.561 .
H(25) H(32) 2.422 .
H(25) H(40) 3.065 55404
H(25) H(56) 3.428 .
H(26) N(2) 3.381 .
H(26) C(12) 3.582 65501
H(26) C(13) 3.030 65501
H(26) C(21) 3.340 .
H(26) C(22) 2.066 .
H(26) C(24) 2.647 .
H(26) C(25) 2.708 .
H(26) C(26) 3.559 .
H(26) C(34) 3.489 55404
H(26) C(35) 3.482 55404
H(26) H(13) 3.531 65501
H(26) H(14) 2.392 65501
H(26) H(19) 3.508 65501
H(26) H(24) 1.600 .
H(26) H(25) 1.600 .
H(26) H(27) 2.932 .
H(26) H(28) 2.450 .
H(26) H(29) 3.544 .
H(26) H(32) 3.466 .
H(26) H(40) 2.847 55404
H(26) H(41) 2.867 55404
H(27) Cl(4) 3.252 65602
H(27) Cl(6) 3.238 65602
H(27) C(20) 3.403 .
H(27) C(21) 2.670 .
H(27) C(22) 2.097 .
H(27) C(23) 2.696 .
H(27) C(25) 3.348 .
H(27) H(6) 3.540 76703
H(27) H(23) 3.515 .
H(27) H(24) 2.537 .
H(27) H(26) 2.932 .
H(27) H(28) 1.600 .
H(27) H(29) 1.600 .
H(27) H(41) 3.431 55404
H(27) H(45) 3.591 65602
H(27) H(46) 3.223 65602
H(28) C(5) 3.403 76703
H(28) C(13) 3.453 65501
H(28) C(21) 3.338 .
H(28) C(22) 2.097 .
H(28) C(23) 2.676 .
H(28) C(25) 2.713 .
H(28) C(26) 2.935 .
H(28) H(4) 3.511 76703
H(28) H(6) 2.618 76703
H(28) H(14) 2.534 65501
H(28) H(19) 3.580 65501
H(28) H(24) 2.993 .
H(28) H(25) 3.561 .
H(28) H(26) 2.450 .
H(28) H(27) 1.600 .
H(28) H(29) 1.600 .
H(28) H(30) 2.598 .
H(28) H(41) 3.578 55404
H(29) Cl(6) 3.441 65602
H(29) C(5) 3.451 76703
H(29) C(20) 2.935 .
H(29) C(21) 2.682 .
H(29) C(22) 2.097 .
H(29) C(23) 3.348 .
H(29) C(25) 2.685 .
H(29) C(26) 2.923 .
H(29) C(26) 3.544 76703
H(29) C(27) 2.957 76703
H(29) H(5) 3.477 76703
H(29) H(6) 2.602 76703
H(29) H(23) 2.624 .
H(29) H(26) 3.544 .
H(29) H(27) 1.600 .
H(29) H(28) 1.600 .
H(29) H(30) 2.630 .
H(29) H(31) 2.485 76703
H(29) H(37) 3.286 76703
H(30) N(2) 3.116 .
H(30) C(4) 3.512 76703
H(30) C(5) 3.002 76703
H(30) C(22) 2.982 .
H(30) C(24) 2.848 .
H(30) C(25) 2.071 .
H(30) C(26) 3.302 76703
H(30) C(27) 2.103 .
H(30) C(28) 3.167 .
H(30) H(3) 3.063 76703
H(30) H(5) 2.477 76703
H(30) H(6) 2.851 76703
H(30) H(13) 3.089 65501
H(30) H(14) 3.236 65501
H(30) H(23) 2.741 76703
H(30) H(28) 2.598 .
H(30) H(29) 2.630 .
H(30) H(30) 3.263 76703
H(30) H(31) 2.513 .
H(31) Cl(6) 3.365 55504
H(31) N(2) 3.115 .
H(31) C(20) 3.452 76703
H(31) C(24) 3.453 76703
H(31) C(25) 3.152 .
H(31) C(26) 2.101 .
H(31) C(28) 2.080 .
H(31) C(29) 2.989 .
H(31) C(31) 2.875 .
H(31) H(6) 3.305 .
H(31) H(11) 3.451 65501
H(31) H(13) 3.102 65501
H(31) H(23) 2.649 76703
H(31) H(29) 2.485 76703
H(31) H(30) 2.513 .
H(31) H(37) 2.813 .
H(31) H(38) 2.480 .
H(32) Cl(1) 2.470 .
H(32) S(1) 3.407 .
H(32) C(5) 3.589 .
H(32) C(6) 3.131 .
H(32) C(7) 2.787 .
H(32) C(20) 3.510 .
H(32) C(21) 2.873 .
H(32) C(22) 2.679 .
H(32) C(23) 2.973 .
H(32) C(25) 2.005 .
H(32) C(26) 3.041 .
H(32) C(27) 3.041 .
H(32) C(28) 2.006 .
H(32) C(29) 2.677 .
H(32) C(30) 3.047 .
H(32) H(5) 3.103 .
H(32) H(25) 2.422 .
H(32) H(26) 3.466 .
H(32) H(33) 2.507 .
H(33) Pt(1) 3.109 .
H(33) Cl(1) 3.183 .
H(33) Cl(2) 3.481 65501
H(33) P(1) 3.367 .
H(33) N(2) 2.756 .
H(33) C(7) 2.813 .
H(33) C(28) 2.609 .
H(33) C(29) 2.082 .
H(33) C(31) 3.356 .
H(33) C(38) 3.491 .
H(33) H(32) 2.507 .
H(33) H(34) 1.600 .
H(33) H(35) 1.600 .
H(33) H(36) 3.580 .
H(33) H(38) 3.582 .
H(33) H(44) 3.407 .
H(33) H(54) 3.039 .
H(34) Pt(1) 3.120 .
H(34) P(1) 2.897 .
H(34) C(7) 2.683 .
H(34) C(28) 3.320 .
H(34) C(29) 2.082 .
H(34) C(31) 2.759 .
H(34) C(32) 3.291 .
H(34) C(37) 3.031 .
H(34) C(44) 3.398 75703
H(34) H(33) 1.600 .
H(34) H(35) 1.600 .
H(34) H(36) 2.541 .
H(34) H(38) 3.130 .
H(34) H(43) 2.472 .
H(34) H(51) 3.587 75703
H(34) H(52) 2.496 75703
H(34) H(54) 3.246 .
H(35) N(2) 3.505 .
H(35) C(7) 3.384 .
H(35) C(10) 3.562 65501
H(35) C(27) 3.569 .
H(35) C(28) 2.751 .
H(35) C(29) 2.082 .
H(35) C(31) 2.624 .
H(35) C(43) 3.488 75703
H(35) C(44) 3.369 75703
H(35) H(10) 2.607 65501
H(35) H(33) 1.600 .
H(35) H(34) 1.600 .
H(35) H(36) 2.804 .
H(35) H(37) 3.552 .
H(35) H(38) 2.489 .
H(35) H(51) 2.869 75703
H(35) H(52) 2.607 75703
H(36) C(7) 2.744 .
H(36) C(28) 3.334 .
H(36) C(29) 2.089 .
H(36) C(30) 2.649 .
H(36) C(32) 3.267 .
H(36) C(37) 3.207 .
H(36) H(16) 3.274 55504
H(36) H(18) 3.530 55504
H(36) H(33) 3.580 .
H(36) H(34) 2.541 .
H(36) H(35) 2.804 .
H(36) H(37) 1.600 .
H(36) H(38) 1.600 .
H(36) H(43) 3.333 .
H(36) H(52) 2.989 75703
H(37) C(5) 3.146 .
H(37) C(6) 2.979 .
H(37) C(7) 2.624 .
H(37) C(27) 3.048 .
H(37) C(28) 2.728 .
H(37) C(29) 2.089 .
H(37) C(30) 3.357 .
H(37) H(6) 2.517 .
H(37) H(29) 3.286 76703
H(37) H(31) 2.813 .
H(37) H(35) 3.552 .
H(37) H(36) 1.600 .
H(37) H(38) 1.600 .
H(38) Cl(5) 3.285 55504
H(38) Cl(6) 3.363 55504
H(38) C(7) 3.348 .
H(38) C(27) 2.843 .
H(38) C(28) 2.654 .
H(38) C(29) 2.089 .
H(38) C(30) 2.735 .
H(38) H(10) 3.347 65501
H(38) H(31) 2.480 .
H(38) H(33) 3.582 .
H(38) H(34) 3.130 .
H(38) H(35) 2.489 .
H(38) H(36) 1.600 .
H(38) H(37) 1.600 .
H(38) H(52) 3.455 75703
H(39) Cl(7) 3.473 45504
H(39) P(1) 2.887 .
H(39) C(1) 2.637 .
H(39) C(2) 2.889 .
H(39) C(6) 3.312 .
H(39) C(7) 3.435 .
H(39) C(8) 3.377 .
H(39) C(10) 3.080 .
H(39) C(32) 2.047 .
H(39) C(34) 2.073 .
H(39) C(35) 3.240 .
H(39) C(37) 3.247 .
H(39) H(11) 3.163 .
H(39) H(12) 2.428 .
H(39) H(40) 2.362 .
H(39) H(49) 3.222 65703
H(40) Cl(3) 2.971 55504
H(40) Cl(5) 3.502 45504
H(40) Cl(7) 3.347 45504
H(40) C(23) 2.902 45504
H(40) C(32) 3.258 .
H(40) C(33) 2.050 .
H(40) C(35) 1.952 .
H(40) C(36) 3.210 .
H(40) H(24) 2.346 45504
H(40) H(25) 3.065 45504
H(40) H(26) 2.847 45504
H(40) H(39) 2.362 .
H(40) H(41) 2.244 .
H(40) H(46) 3.065 65703
H(40) H(49) 3.363 65703
H(41) Cl(4) 3.353 65703
H(41) C(17) 3.508 55504
H(41) C(23) 3.251 45504
H(41) C(33) 3.250 .
H(41) C(34) 1.967 .
H(41) C(36) 2.060 .
H(41) C(37) 3.268 .
H(41) H(19) 2.561 55504
H(41) H(24) 2.746 45504
H(41) H(26) 2.867 45504
H(41) H(27) 3.431 45504
H(41) H(28) 3.578 45504
H(41) H(40) 2.244 .
H(41) H(42) 2.373 .
H(41) H(46) 3.039 65703
H(41) H(48) 3.528 65703
H(42) Cl(2) 3.151 65703
H(42) C(32) 3.258 .
H(42) C(34) 3.206 .
H(42) C(35) 2.063 .
H(42) C(37) 2.041 .
H(42) C(45) 3.301 75703
H(42) H(7) 3.569 65703
H(42) H(19) 3.175 55504
H(42) H(20) 3.340 55504
H(42) H(41) 2.373 .
H(42) H(43) 2.336 .
H(42) H(53) 3.004 75703
H(42) H(54) 2.685 75703
H(43) Pt(1) 3.371 .
H(43) P(1) 2.869 .
H(43) C(30) 3.425 .
H(43) C(32) 2.015 .
H(43) C(33) 3.240 .
H(43) C(35) 3.267 .
H(43) C(36) 2.029 .
H(43) C(42) 2.741 .
H(43) C(43) 2.650 .
H(43) C(44) 3.444 .
H(43) H(34) 2.472 .
H(43) H(36) 3.333 .
H(43) H(42) 2.336 .
H(43) H(50) 2.353 .
H(43) H(51) 2.595 .
H(43) H(52) 3.099 75703
H(43) H(54) 3.415 75703
H(44) Pt(1) 2.775 .
H(44) Cl(1) 2.958 .
H(44) Cl(2) 3.478 65501
H(44) Cl(7) 3.058 .
H(44) C(39) 1.975 .
H(44) C(40) 3.400 .
H(44) C(44) 3.423 .
H(44) C(45) 2.106 .
H(44) C(47) 3.350 .
H(44) H(20) 3.142 64602
H(44) H(33) 3.407 .
H(44) H(45) 2.147 .
H(44) H(47) 3.578 .
H(44) H(53) 2.442 .
H(44) H(54) 2.292 .
H(44) H(56) 2.957 .
H(45) Pt(1) 2.766 .
H(45) Cl(1) 3.195 .
H(45) Cl(6) 2.845 .
H(45) C(38) 1.977 .
H(45) C(40) 2.156 .
H(45) C(41) 3.240 .
H(45) C(45) 3.340 .
H(45) C(47) 3.317 .
H(45) H(27) 3.591 64602
H(45) H(44) 2.147 .
H(45) H(46) 2.284 .
H(45) H(47) 2.777 .
H(45) H(48) 3.373 .
H(45) H(53) 3.566 .
H(45) H(56) 2.926 .
H(46) S(1) 3.538 64602
H(46) C(23) 3.517 64602
H(46) C(34) 3.213 65703
H(46) C(35) 3.220 65703
H(46) C(38) 3.330 .
H(46) C(39) 2.104 .
H(46) C(41) 2.094 .
H(46) C(42) 3.334 .
H(46) H(24) 2.558 64602
H(46) H(27) 3.223 64602
H(46) H(40) 3.065 65703
H(46) H(41) 3.039 65703
H(46) H(45) 2.284 .
H(46) H(47) 1.604 .
H(46) H(48) 2.291 .
H(46) H(49) 2.509 .
H(47) Cl(5) 2.817 64602
H(47) S(1) 3.373 64602
H(47) C(38) 2.760 .
H(47) C(39) 2.104 .
H(47) C(41) 2.094 .
H(47) C(42) 2.876 .
H(47) C(43) 2.873 .
H(47) C(44) 2.839 .
H(47) C(45) 2.893 .
H(47) H(18) 3.238 64602
H(47) H(24) 3.401 64602
H(47) H(44) 3.578 .
H(47) H(45) 2.777 .
H(47) H(46) 1.604 .
H(47) H(48) 2.866 .
H(47) H(49) 2.292 .
H(47) H(51) 3.518 .
H(47) H(52) 3.428 .
H(47) H(53) 2.832 .
H(48) Pt(1) 3.023 .
H(48) C(9) 2.891 .
H(48) C(34) 3.455 65703
H(48) C(35) 3.248 65703
H(48) C(36) 3.376 65703
H(48) C(39) 2.899 .
H(48) C(40) 2.093 .
H(48) C(42) 2.064 .
H(48) C(43) 3.303 .
H(48) H(7) 3.107 .
H(48) H(8) 2.487 .
H(48) H(9) 2.629 .
H(48) H(41) 3.528 65703
H(48) H(45) 3.373 .
H(48) H(46) 2.291 .
H(48) H(47) 2.866 .
H(48) H(49) 1.603 .
H(48) H(50) 2.324 .
H(48) H(50) 3.390 65703
H(49) C(10) 3.511 65703
H(49) C(32) 3.323 65703
H(49) C(33) 2.963 65703
H(49) C(34) 3.062 65703
H(49) C(35) 3.483 65703
H(49) C(39) 3.367 .
H(49) C(40) 2.093 .
H(49) C(42) 2.064 .
H(49) C(43) 2.613 .
H(49) C(44) 3.539 .
H(49) H(8) 3.030 65703
H(49) H(12) 2.631 65703
H(49) H(39) 3.222 65703
H(49) H(40) 3.363 65703
H(49) H(46) 2.509 .
H(49) H(47) 2.292 .
H(49) H(48) 1.603 .
H(49) H(50) 2.408 .
H(49) H(50) 3.549 65703
H(49) H(51) 2.846 .
H(50) Pt(1) 2.591 .
H(50) P(1) 3.002 .
H(50) C(9) 3.442 .
H(50) C(32) 2.811 .
H(50) C(36) 3.589 .
H(50) C(37) 2.623 .
H(50) C(40) 3.369 .
H(50) C(41) 2.071 .
H(50) C(43) 2.043 .
H(50) C(44) 3.290 .
H(50) H(7) 3.579 65703
H(50) H(8) 2.560 .
H(50) H(8) 3.197 65703
H(50) H(9) 3.538 .
H(50) H(43) 2.353 .
H(50) H(48) 2.324 .
H(50) H(48) 3.390 65703
H(50) H(49) 2.408 .
H(50) H(49) 3.549 65703
H(50) H(50) 3.458 65703
H(50) H(51) 2.263 .
H(51) C(9) 3.488 65703
H(51) C(10) 3.510 65703
H(51) C(37) 3.306 .
H(51) C(41) 2.971 .
H(51) C(42) 2.077 .
H(51) C(44) 1.959 .
H(51) C(45) 3.360 .
H(51) H(7) 2.821 65703
H(51) H(8) 3.338 65703
H(51) H(10) 2.937 65703
H(51) H(12) 3.256 65703
H(51) H(34) 3.587 75703
H(51) H(35) 2.869 75703
H(51) H(43) 2.595 .
H(51) H(47) 3.518 .
H(51) H(49) 2.846 .
H(51) H(50) 2.263 .
H(51) H(52) 2.164 .
H(52) C(30) 2.978 75703
H(52) C(31) 3.559 75703
H(52) C(38) 3.401 .
H(52) C(42) 3.344 .
H(52) C(43) 1.949 .
H(52) C(45) 2.063 .
H(52) H(34) 2.496 75703
H(52) H(35) 2.607 75703
H(52) H(36) 2.989 75703
H(52) H(38) 3.455 75703
H(52) H(43) 3.099 75703
H(52) H(47) 3.428 .
H(52) H(51) 2.164 .
H(52) H(53) 2.294 .
H(52) H(54) 2.378 .
H(53) C(16) 3.252 64602
H(53) C(17) 3.295 64602
H(53) C(38) 2.025 .
H(53) C(39) 2.893 .
H(53) C(40) 3.342 .
H(53) C(43) 3.193 .
H(53) C(44) 2.004 .
H(53) H(16) 3.453 64602
H(53) H(18) 2.412 64602
H(53) H(19) 3.526 64602
H(53) H(20) 2.455 64602
H(53) H(42) 3.004 75703
H(53) H(44) 2.442 .
H(53) H(45) 3.566 .
H(53) H(47) 2.832 .
H(53) H(52) 2.294 .
H(53) H(54) 1.590 .
H(54) Pt(1) 3.405 .
H(54) Cl(2) 3.233 65501
H(54) C(30) 3.489 .
H(54) C(36) 3.451 75703
H(54) C(38) 2.025 .
H(54) C(39) 3.290 .
H(54) C(43) 3.118 .
H(54) C(44) 2.004 .
H(54) H(20) 3.400 64602
H(54) H(33) 3.039 .
H(54) H(34) 3.246 .
H(54) H(42) 2.685 75703
H(54) H(43) 3.415 75703
H(54) H(44) 2.292 .
H(54) H(52) 2.378 .
H(54) H(53) 1.590 .
H(55) Cl(2) 2.289 .
H(55) Cl(3) 2.239 .
H(55) Cl(4) 2.298 .
H(55) N(1) 2.678 .
H(55) C(8) 3.586 .
H(55) C(9) 3.335 .
H(55) C(11) 2.677 .
H(55) C(12) 2.769 .
H(55) C(13) 2.842 .
H(55) C(14) 2.851 .
H(55) C(16) 3.578 .
H(55) H(7) 3.126 .
H(55) H(9) 2.925 .
H(55) H(13) 3.286 .
H(55) H(14) 3.390 .
H(55) H(15) 3.086 .
H(55) H(16) 3.121 .
H(55) H(17) 3.406 .
H(56) Cl(1) 2.593 .
H(56) Cl(5) 2.274 .
H(56) Cl(6) 2.239 .
H(56) Cl(7) 2.228 .
H(56) S(1) 3.516 .
H(56) H(17) 2.960 .
H(56) H(25) 3.428 .
H(56) H(44) 2.957 .
H(56) H(45) 2.926 .

loop_
_geom_torsion_atom_site_label_1
_geom_torsion_atom_site_label_2
_geom_torsion_atom_site_label_3
_geom_torsion_atom_site_label_4
_geom_torsion
Cl(1) Pt(1) P(1) C(1) 60.7(2)
Cl(1) Pt(1) P(1) C(7) -48.1(2)
Cl(1) Pt(1) P(1) C(32) -171.5(2)
Cl(1) Pt(1) C(38) C(39) -98.0(4)
Cl(1) Pt(1) C(38) C(45) 139.0(6)
Cl(1) Pt(1) C(39) C(38) 82.3(4)
Cl(1) Pt(1) C(39) C(40) -153.9(6)
P(1) Pt(1) C(38) C(39) -179.9(3)
P(1) Pt(1) C(38) C(45) 57.1(9)
C(38) Pt(1) P(1) C(1) 142.6(5)
C(38) Pt(1) P(1) C(7) 33.7(5)
C(38) Pt(1) P(1) C(32) -89.7(5)
P(1) Pt(1) C(39) C(38) 179.9(8)
P(1) Pt(1) C(39) C(40) -56.3(14)
C(39) Pt(1) P(1) C(1) -37.3(11)
C(39) Pt(1) P(1) C(7) -146.1(11)
C(39) Pt(1) P(1) C(32) 90.5(11)
P(1) Pt(1) C(42) C(41) 130.7(5)
P(1) Pt(1) C(42) C(43) -109.0(5)
C(42) Pt(1) P(1) C(1) -110.9(3)
C(42) Pt(1) P(1) C(7) 140.2(3)
C(42) Pt(1) P(1) C(32) 16.9(3)
C(38) Pt(1) C(39) C(40) 123.8(8)
C(39) Pt(1) C(38) C(45) -123.0(8)
C(38) Pt(1) C(42) C(41) -73.2(6)
C(38) Pt(1) C(42) C(43) 47.1(6)
C(42) Pt(1) C(38) C(39) 72.3(5)
C(42) Pt(1) C(38) C(45) -50.7(6)
C(39) Pt(1) C(42) C(41) -39.1(5)
C(39) Pt(1) C(42) C(43) 81.3(6)
C(42) Pt(1) C(39) C(38) -105.0(5)
C(42) Pt(1) C(39) C(40) 18.8(6)
C(18) S(1) C(21) C(20) -0.4(5)
C(18) S(1) C(21) C(22) 172.9(5)
C(21) S(1) C(18) C(15) -174.6(5)
C(21) S(1) C(18) C(19) 2.1(5)
Pt(1) P(1) C(1) C(2) -127.5(4)
Pt(1) P(1) C(1) C(8) 48.9(6)
Pt(1) P(1) C(7) C(6) 126.6(4)
Pt(1) P(1) C(7) C(29) -52.1(6)
Pt(1) P(1) C(32) C(33) -152.4(5)
Pt(1) P(1) C(32) C(37) 34.8(6)
C(1) P(1) C(7) C(6) 5.9(5)
C(1) P(1) C(7) C(29) -172.9(5)
C(7) P(1) C(1) C(2) -5.6(5)
C(7) P(1) C(1) C(8) 170.8(6)
C(1) P(1) C(32) C(33) -20.5(6)
C(1) P(1) C(32) C(37) 166.7(5)
C(32) P(1) C(1) C(2) 98.0(5)
C(32) P(1) C(1) C(8) -85.6(6)
C(7) P(1) C(32) C(33) 77.3(6)
C(7) P(1) C(32) C(37) -95.4(6)
C(32) P(1) C(7) C(6) -101.2(4)
C(32) P(1) C(7) C(29) 80.0(6)
C(11) N(1) C(14) C(13) -3.4(7)
C(11) N(1) C(14) C(15) 178.4(6)
C(14) N(1) C(11) C(8) -174.1(6)
C(14) N(1) C(11) C(12) 3.1(7)
C(25) N(2) C(28) C(27) -2.2(7)
C(25) N(2) C(28) C(29) 177.4(6)
C(28) N(2) C(25) C(22) -178.0(5)
C(28) N(2) C(25) C(26) 2.2(7)
P(1) C(1) C(2) C(3) 178.8(6)
P(1) C(1) C(2) C(6) 3.9(7)
P(1) C(1) C(8) C(9) -9.1(8)
P(1) C(1) C(8) C(10) 111.1(6)
P(1) C(1) C(8) C(11) -129.8(5)
C(2) C(1) C(8) C(9) 166.7(6)
C(2) C(1) C(8) C(10) -73.1(8)
C(2) C(1) C(8) C(11) 46.0(8)
C(8) C(1) C(2) C(3) 2.3(12)
C(8) C(1) C(2) C(6) -172.6(6)
C(1) C(2) C(3) C(4) 166.4(7)
C(1) C(2) C(6) C(5) 177.5(6)
C(1) C(2) C(6) C(7) 0.6(9)
C(3) C(2) C(6) C(5) 1.5(7)
C(3) C(2) C(6) C(7) -175.5(6)
C(6) C(2) C(3) C(4) -18.5(7)
C(2) C(3) C(4) C(5) 28.8(7)
C(3) C(4) C(5) C(6) -27.9(7)
C(4) C(5) C(6) C(2) 16.3(7)
C(4) C(5) C(6) C(7) -167.5(7)
C(2) C(6) C(7) P(1) -4.8(7)
C(2) C(6) C(7) C(29) 174.0(6)
C(5) C(6) C(7) P(1) 179.3(6)
C(5) C(6) C(7) C(29) -1.9(12)
P(1) C(7) C(29) C(28) 139.4(5)
P(1) C(7) C(29) C(30) 18.6(8)
P(1) C(7) C(29) C(31) -101.6(6)
C(6) C(7) C(29) C(28) -39.1(8)
C(6) C(7) C(29) C(30) -160.0(6)
C(6) C(7) C(29) C(31) 79.9(8)
C(1) C(8) C(11) N(1) 44.0(8)
C(1) C(8) C(11) C(12) -132.5(8)
C(9) C(8) C(11) N(1) -77.2(8)
C(9) C(8) C(11) C(12) 106.4(8)
C(10) C(8) C(11) N(1) 163.7(6)
C(10) C(8) C(11) C(12) -12.8(10)
N(1) C(11) C(12) C(13) -1.5(8)
C(8) C(11) C(12) C(13) 175.3(7)
C(11) C(12) C(13) C(14) -0.7(9)
C(12) C(13) C(14) N(1) 2.6(8)
C(12) C(13) C(14) C(15) -179.5(7)
N(1) C(14) C(15) C(16) 66.3(8)
N(1) C(14) C(15) C(17) -173.4(6)
N(1) C(14) C(15) C(18) -55.2(8)
C(13) C(14) C(15) C(16) -111.3(9)
C(13) C(14) C(15) C(17) 9.0(11)
C(13) C(14) C(15) C(18) 127.2(8)
C(14) C(15) C(18) S(1) 118.9(6)
C(14) C(15) C(18) C(19) -57.3(9)
C(16) C(15) C(18) S(1) -3.3(8)
C(16) C(15) C(18) C(19) -179.4(6)
C(17) C(15) C(18) S(1) -122.1(5)
C(17) C(15) C(18) C(19) 61.8(9)
S(1) C(18) C(19) C(20) -3.2(7)
C(15) C(18) C(19) C(20) 173.3(6)
C(18) C(19) C(20) C(21) 3.1(9)
C(19) C(20) C(21) S(1) -1.4(7)
C(19) C(20) C(21) C(22) -174.2(6)
S(1) C(21) C(22) C(23) 3.4(7)
S(1) C(21) C(22) C(24) 122.6(5)
S(1) C(21) C(22) C(25) -117.9(5)
C(20) C(21) C(22) C(23) 175.3(6)
C(20) C(21) C(22) C(24) -65.5(8)
C(20) C(21) C(22) C(25) 54.0(9)
C(21) C(22) C(25) N(2) 57.7(7)
C(21) C(22) C(25) C(26) -122.5(8)
C(23) C(22) C(25) N(2) -64.0(8)
C(23) C(22) C(25) C(26) 115.8(8)
C(24) C(22) C(25) N(2) 176.3(5)
C(24) C(22) C(25) C(26) -3.9(10)
N(2) C(25) C(26) C(27) -1.2(7)
C(22) C(25) C(26) C(27) 178.9(7)
C(25) C(26) C(27) C(28) -0.1(6)
C(26) C(27) C(28) N(2) 1.4(7)
C(26) C(27) C(28) C(29) -178.2(7)
N(2) C(28) C(29) C(7) -53.3(7)
N(2) C(28) C(29) C(30) 68.9(8)
N(2) C(28) C(29) C(31) -171.2(6)
C(27) C(28) C(29) C(7) 126.1(8)
C(27) C(28) C(29) C(30) -111.6(8)
C(27) C(28) C(29) C(31) 8.3(11)
P(1) C(32) C(33) C(34) -176.1(6)
P(1) C(32) C(37) C(36) 174.9(6)
C(33) C(32) C(37) C(36) 2.1(11)
C(37) C(32) C(33) C(34) -3.2(11)
C(32) C(33) C(34) C(35) 0.3(10)
C(33) C(34) C(35) C(36) 3.8(13)
C(34) C(35) C(36) C(37) -5.0(12)
C(35) C(36) C(37) C(32) 2.0(12)
Pt(1) C(38) C(39) C(40) -101.2(8)
Pt(1) C(38) C(45) C(44) 37.1(10)
C(39) C(38) C(45) C(44) -45.3(13)
C(45) C(38) C(39) Pt(1) 103.0(9)
C(45) C(38) C(39) C(40) 1.8(14)
Pt(1) C(39) C(40) C(41) 5.5(9)
C(38) C(39) C(40) C(41) 87.7(11)
C(39) C(40) C(41) C(42) -38.8(10)
C(40) C(41) C(42) Pt(1) 54.5(7)
C(40) C(41) C(42) C(43) -66.8(9)
Pt(1) C(42) C(43) C(44) -33.0(11)
C(41) C(42) C(43) C(44) 84.4(11)
C(42) C(43) C(44) C(45) 4.4(17)
C(43) C(44) C(45) C(38) -8.2(16)
